data_1569435
loop_
_publ_author_name
'Wang, Shuaibo'
'He, Weimiao'
'Cui, Yujia'
'Zhou, Zhan'
'Ma, Lufang'
'Zang, Shuang-Quan'

_publ_section_title
;
 Atomically precise chiral silver clusters based on non-chiral ligands for
 acid/base stimulated luminescence response.
;
_journal_issue 30
_journal_name_full Nanoscale
_journal_page_first 12679
_journal_page_last 12685
_journal_paper_doi 10.1039/d3nr03095d
_journal_volume 15
_journal_year 2023
_chemical_formula_moiety 'C124 H98 Ag5.95 N16 P8 S4, 2(H2 O)'
_chemical_formula_sum 'C124 H102 Ag5.95 N16 O2 P8 S4'
_chemical_formula_weight 2866.04
_space_group_crystal_system triclinic
_space_group_IT_number 2
_space_group_name_Hall '-P 1'
_space_group_name_H-M_alt 'P -1'
_atom_sites_solution_hydrogens mixed
_atom_sites_solution_primary dual
_audit_creation_date 2023-02-01
_audit_creation_method
;
Olex2 1.2
(compiled 2018.05.29 svn.r3508 for OlexSys, GUI svn.r5506)
;
_audit_update_record
;
2023-02-05 deposited with the CCDC.	2023-07-04 downloaded from the CCDC.
;
_cell_angle_alpha 94.0460(10)
_cell_angle_beta 91.3660(10)
_cell_angle_gamma 109.9500(10)
_cell_formula_units_Z 2
_cell_length_a 14.4279(2)
_cell_length_b 17.4914(3)
_cell_length_c 26.3185(4)
_cell_measurement_reflns_used 25635
_cell_measurement_temperature 200.00
_cell_measurement_theta_max 74.0590
_cell_measurement_theta_min 2.7210
_cell_volume 6219.58(17)
_computing_cell_refinement 'CrysAlisPro 1.171.39.27b (Rigaku OD, 2015)'
_computing_data_collection 'CrysAlisPro 1.171.39.27b (Rigaku OD, 2015)'
_computing_data_reduction 'CrysAlisPro 1.171.39.27b (Rigaku OD, 2015)'
_computing_molecular_graphics 'Olex2 (Dolomanov et al., 2009)'
_computing_publication_material 'Olex2 (Dolomanov et al., 2009)'
_computing_structure_refinement 'ShelXL (Sheldrick, 2015)'
_computing_structure_solution 'ShelXT (Sheldrick, 2015)'
_diffrn_ambient_environment N~2~
_diffrn_ambient_temperature 200.00
_diffrn_detector 'CCD plate'
_diffrn_measured_fraction_theta_full 0.994
_diffrn_measured_fraction_theta_max 0.994
_diffrn_measurement_details
;
List of Runs (angles in degrees, time in seconds):

  # Type    Start    End  Width  t~exp~   \w     \q     \k     \f   Frames
#--------------------------------------------------------------------------
  1  \w    -77.00 -51.00   0.50    0.50    --    0.00 -38.00  90.00   52
  2  \w    -88.00 -30.00   0.50    0.50    --    0.00 -57.00-150.00  116
  3  \w    -16.00  85.00   0.50    0.50    --    0.00  38.00  90.00  202
  4  \w    -18.00  29.00   0.50    0.50    --    0.00  38.00 -30.00   94
  5  \w     52.00  89.00   0.50    0.50    --    0.00  38.00 -30.00   74
  6  \w    -26.00  19.00   0.50    0.50    --    0.00 -38.00  90.00   90
  7  \w     -4.00  22.00   0.50    0.50    --    0.00  38.00  30.00   52
  8  \w      6.00 122.00   0.50    2.20    --   95.80 -15.00 120.00  232
  9  \w      6.00 103.00   0.50    2.20    --   95.80 -61.00 120.00  194
 10  \w      7.00  33.00   0.50    2.20    --   95.80 -82.00  30.00   52
 11  \w      6.00 128.00   0.50    2.20    --   95.80 -82.00 120.00  244
 12  \w     12.00 120.00   0.50    2.20    --   95.80 -61.00 -90.00  216
 13  \w     88.00 128.00   0.50    2.20    --   95.80 -82.00 -30.00   80
 14  \w     77.00 106.00   0.50    2.20    --   95.80 -45.00 -30.00   58
 15  \w     17.00 128.00   0.50    2.20    --   95.80 -82.00 -90.00  222
 16  \w     76.00 108.00   0.50    2.20    --   95.80  30.00 120.00   64
 17  \w     93.00 118.00   0.50    2.20    --   95.80 -82.00-180.00   50
 18  \w     75.00 176.00   0.50    2.20    --   95.80  45.00  60.00  202
 19  \w    128.00 184.00   0.50    2.20    --   95.80  30.00 120.00  112
 20  \w     10.00  65.00   0.50    2.20    --   95.80 -61.00   0.00  110
 21  \w     73.00 100.00   0.50    2.20    --   95.80 -82.00  30.00   54
 22  \w     29.00 107.00   0.50    2.20    --   95.80 -82.00  60.00  156
 23  \w     97.00 123.00   0.50    2.20    --   95.80 -82.00 150.00   52
 24  \w     38.00 112.00   0.50    2.20    --   95.80 -30.00 120.00  148
 25  \w     84.00 109.00   0.50    2.20    --   95.80 -82.00 -60.00   50
 26  \w     97.00 148.00   0.50    2.20    --   95.80  82.00  90.00  102
;
_diffrn_measurement_device 'four-circle diffractometer'
_diffrn_measurement_device_type 'XtaLAB AFC12 (RINC): Kappa single'
_diffrn_measurement_method '\w scans'
_diffrn_orient_matrix_type 'CrysAlisPro convention (1999,Acta A55,543-557)'
_diffrn_orient_matrix_UB_11 -0.0946156000
_diffrn_orient_matrix_UB_12 -0.0274402000
_diffrn_orient_matrix_UB_13 -0.0350083000
_diffrn_orient_matrix_UB_21 0.0576055000
_diffrn_orient_matrix_UB_22 -0.0204841000
_diffrn_orient_matrix_UB_23 -0.0443715000
_diffrn_orient_matrix_UB_31 -0.0258184000
_diffrn_orient_matrix_UB_32 -0.0875711000
_diffrn_orient_matrix_UB_33 0.0160659000
_diffrn_radiation_monochromator graphite
_diffrn_radiation_probe x-ray
_diffrn_radiation_type CuK\a
_diffrn_radiation_wavelength 1.54184
_diffrn_reflns_av_R_equivalents 0.0684
_diffrn_reflns_av_unetI/netI 0.0800
_diffrn_reflns_Laue_measured_fraction_full 0.994
_diffrn_reflns_Laue_measured_fraction_max 0.994
_diffrn_reflns_limit_h_max 17
_diffrn_reflns_limit_h_min -17
_diffrn_reflns_limit_k_max 17
_diffrn_reflns_limit_k_min -20
_diffrn_reflns_limit_l_max 31
_diffrn_reflns_limit_l_min -26
_diffrn_reflns_number 65292
_diffrn_reflns_point_group_measured_fraction_full 0.994
_diffrn_reflns_point_group_measured_fraction_max 0.994
_diffrn_reflns_theta_full 65.500
_diffrn_reflns_theta_max 65.499
_diffrn_reflns_theta_min 2.697
_diffrn_source 'fine-focus sealed X-ray tube'
_diffrn_source_type 'Enhance (Cu) X-ray Source'
_exptl_absorpt_coefficient_mu 9.415
_exptl_absorpt_correction_T_max 1.00000
_exptl_absorpt_correction_T_min 0.49845
_exptl_absorpt_correction_type multi-scan
_exptl_absorpt_process_details
;
CrysAlisPro 1.171.39.27b (Rigaku Oxford Diffraction, 2015)
Empirical absorption correction using spherical harmonics,
 implemented in SCALE3 ABSPACK scaling algorithm.
;
_exptl_crystal_colour 'yellowish yellow'
_exptl_crystal_colour_modifier yellowish
_exptl_crystal_colour_primary yellow
_exptl_crystal_density_diffrn 1.530
_exptl_crystal_description block
_exptl_crystal_F_000 2875
_exptl_crystal_size_max 0.14
_exptl_crystal_size_mid 0.12
_exptl_crystal_size_min 0.1
_refine_diff_density_max 1.411
_refine_diff_density_min -2.480
_refine_diff_density_rms 0.133
_refine_ls_extinction_method none
_refine_ls_goodness_of_fit_ref 1.063
_refine_ls_hydrogen_treatment mixed
_refine_ls_matrix_type full
_refine_ls_number_parameters 1504
_refine_ls_number_reflns 21270
_refine_ls_number_restraints 104
_refine_ls_restrained_S_all 1.065
_refine_ls_R_factor_all 0.0934
_refine_ls_R_factor_gt 0.0628
_refine_ls_shift/su_max 0.000
_refine_ls_shift/su_mean 0.000
_refine_ls_structure_factor_coef Fsqd
_refine_ls_weighting_details 'w=1/[\s^2^(Fo^2^)+(0.0478P)^2^+46.5089P] where P=(Fo^2^+2Fc^2^)/3'
_refine_ls_weighting_scheme calc
_refine_ls_wR_factor_gt 0.1452
_refine_ls_wR_factor_ref 0.1565
_reflns_Friedel_coverage 0.000
_reflns_number_gt 16582
_reflns_number_total 21270
_reflns_threshold_expression 'I > 2\s(I)'
_cod_data_source_file d3nr03095d2.cif
_cod_data_source_block Ag6-Rac
_cod_depositor_comments 'Adding full bibliography for 1569433--1569435.cif.'
_cod_database_code 1569435
_shelx_shelxl_version_number 2016/4
_shelx_space_group_comment
;
The symmetry employed for this shelxl refinement is uniquely defined
by the following loop, which should always be used as a source of
symmetry information in preference to the above space-group names.
They are only intended as comments.
;
_shelx_estimated_absorpt_t_max 0.453
_shelx_estimated_absorpt_t_min 0.352
_reflns_odcompleteness_completeness 99.37
_reflns_odcompleteness_iscentric 1
_reflns_odcompleteness_theta 66.97
_olex2_refinement_description
;
1. Fixed Uiso
 At 1.2 times of:
  All C(H) groups, All N(H) groups
 At 1.5 times of:
  All O(H,H) groups
2. Restrained distances
 S3-C123 = S4-C126
 1.75 with sigma of 0.02
3. Uiso/Uaniso restraints and constraints
Uanis(C123) \\sim Ueq, Uanis(C126) \\sim Ueq, Uanis(N14) \\sim Ueq, Uanis(N19)
\\sim Ueq, Uanis(N18) \\sim Ueq, Uanis(N15) \\sim Ueq, Uanis(N17) \\sim Ueq,
Uanis(N16) \\sim Ueq, Uanis(C124) \\sim Ueq, Uanis(C125) \\sim Ueq: with sigma
of 0.01 and sigma for terminal atoms of 0.02
Uanis(S4) \\sim Ueq, Uanis(S3) \\sim Ueq: with sigma of 0.01 and sigma for
terminal atoms of 0.02
Uanis(C120) \\sim Ueq, Uanis(N5) \\sim Ueq, Uanis(N6) \\sim Ueq: with sigma of
0.01 and sigma for terminal atoms of 0.02
Uanis(C26) \\sim Ueq: with sigma of 0.01 and sigma for terminal atoms of 0.02
Uanis(O2) \\sim Ueq: with sigma of 0.01 and sigma for terminal atoms of 0.02
Uanis(Ag7) = Uanis(Ag6)
4. Others
 Sof(Ag7)=1-FVAR(1)
 Sof(Ag6)=FVAR(1)
 Sof(N14)=Sof(H14)=Sof(N16)=Sof(C126)=Sof(N15)=Sof(C125)=Sof(H125)=Sof(S4)=1-
 FVAR(2)
 Sof(S3)=Sof(C124)=Sof(H124)=Sof(C123)=Sof(N17)=Sof(N19)=Sof(H19A)=Sof(N18)=
 FVAR(2)
 Fixed Sof: Ag2(0.95)
5.a Riding coordinates:
 O1(H1A,H1B), O2(H2A,H2B)
5.b Aromatic/amide H refined with riding coordinates:
 N14(H14), C107(H107), C101(H101), C90(H90), C9(H9), C117(H117), C103(H103),
 C91(H91), C108(H108), C14(H14A), C92(H92), C95(H95), C88(H88), C34(H34),
 C40(H40), C35(H35), C7(H7A), C22(H22), C84(H84), C116(H116), C80(H80),
 C42(H42), C121(H121), C99(H99), C16(H16), C113(H113), C18(H18), C89(H89),
 C110(H110), C85(H85), C39(H39), C72(H72), C2(H2), C77(H77), C12(H12), C76(H76),
  C63(H63), C74(H74), C97(H97), C45(H45), C114(H114), C83(H83), C6(H6),
 C11(H11), C112(H112), C102(H102), C87(H87), C73(H73), C15(H15), C96(H96),
 C66(H66), C44(H44), C115(H115), C31(H31), C36(H36), C33(H33), C10(H10),
 C47(H47), C5(H5), C106(H106), C21(H21), C98(H98), C29(H29), C4(H4), C58(H58),
 C70(H70), C105(H105), C38(H38), C78(H78), C32(H32), C48(H48), C59(H59),
 C19(H19), C67(H67), C86(H86), C62(H62), C3(H3), C68(H68), C20(H20), C69(H69),
 C61(H61), C79(H79), C54(H54), C28(H28), C51(H51), C125(H125), C37(H37),
 C25(H25), C120(H120), C49(H49), C50(H50), C55(H55), C27(H27), C56(H56),
 C57(H57), C60(H60), C26(H26), C124(H124), N19(H19A)
;
_olex2_submission_special_instructions 'No special instructions were received'
_oxdiff_exptl_absorpt_empirical_details
;
Empirical correction (ABSPACK) includes:
- Absorption correction using spherical harmonics
- Frame scaling
;
_oxdiff_exptl_absorpt_empirical_full_max 1.756
_oxdiff_exptl_absorpt_empirical_full_min 0.431

loop_
_space_group_symop_operation_xyz
'x, y, z'
'-x, -y, -z'

loop_
_atom_site_label
_atom_site_type_symbol
_atom_site_fract_x
_atom_site_fract_y
_atom_site_fract_z
_atom_site_U_iso_or_equiv
_atom_site_adp_type
_atom_site_occupancy
_atom_site_site_symmetry_order
_atom_site_calc_flag
_atom_site_refinement_flags_posn
_atom_site_refinement_flags_adp
_atom_site_refinement_flags_occupancy
_atom_site_disorder_assembly
_atom_site_disorder_group
Ag3 Ag 0.23765(4) 0.36122(3) 0.35494(2) 0.02779(12) Uani 1 1 d . . . . .
Ag4 Ag 0.22703(4) 0.38908(3) 0.16365(2) 0.02935(13) Uani 1 1 d . . . . .
Ag1 Ag 0.32764(4) 0.10932(3) 0.35863(2) 0.03586(14) Uani 1 1 d . . . . .
Ag6 Ag 0.31331(8) 0.13333(7) 0.15948(5) 0.0387(3) Uani 0.929(4) 1 d . . P A 1
Ag5 Ag 0.31338(4) 0.32126(5) 0.24295(3) 0.0611(2) Uani 1 1 d . . . . .
Ag2 Ag 0.22095(5) 0.18987(4) 0.30190(3) 0.05447(19) Uani 0.95 1 d . . P A .
S5 S 0.34078(12) 0.26686(10) 0.37391(6) 0.0285(4) Uani 1 1 d . . . . .
P2 P 0.09194(12) 0.31352(10) 0.40741(6) 0.0246(4) Uani 1 1 d . . . . .
P1 P 0.19980(12) 0.05634(10) 0.42109(7) 0.0259(4) Uani 1 1 d . . . . .
P8 P 0.48530(13) 0.08545(11) 0.35153(6) 0.0272(4) Uani 1 1 d . . . . .
P3 P 0.32629(13) 0.51014(10) 0.36620(6) 0.0267(4) Uani 1 1 d . . . . .
P4 P 0.33126(13) 0.53309(10) 0.17058(7) 0.0289(4) Uani 1 1 d . . . . .
S2 S 0.16232(14) 0.35750(12) 0.25912(6) 0.0361(4) Uani 1 1 d . . . . .
P6 P 0.17968(14) 0.07215(11) 0.08980(7) 0.0316(4) Uani 1 1 d . . . . .
P7 P 0.47007(13) 0.10227(11) 0.15474(7) 0.0287(4) Uani 1 1 d . . . . .
P5 P 0.07865(14) 0.33250(11) 0.10791(7) 0.0325(4) Uani 1 1 d . . . . .
S1 S 0.33519(15) 0.29314(12) 0.14738(8) 0.0452(5) Uani 1 1 d . . . . .
S3 S 0.2640(9) 0.0705(11) 0.2540(4) 0.042(2) Uani 0.59(4) 1 d D U P A 1
N4 N 0.1165(4) 0.1700(3) 0.4150(2) 0.0239(12) Uani 1 1 d . . . . .
N1 N 0.5093(4) 0.1066(3) 0.2535(2) 0.0290(13) Uani 1 1 d . . . . .
N8 N 0.4413(4) 0.3254(4) 0.2908(2) 0.0426(16) Uani 1 1 d . . . . .
N2 N 0.3619(4) 0.5388(3) 0.2692(2) 0.0271(12) Uani 1 1 d . . . . .
N3 N 0.0985(4) 0.1877(3) 0.0964(2) 0.0302(13) Uani 1 1 d . . . . .
N11 N 0.0853(5) 0.1925(4) 0.2641(3) 0.0400(15) Uani 1 1 d . . . . .
N7 N 0.5295(5) 0.3835(4) 0.1761(3) 0.0388(15) Uani 1 1 d . . . . .
C100 C 0.0937(5) 0.0890(4) 0.4097(2) 0.0248(14) Uani 1 1 d . . . . .
N13 N -0.0722(5) 0.1567(4) 0.2461(3) 0.0443(16) Uani 1 1 d . . . . .
N12 N -0.0002(5) 0.1290(4) 0.2583(3) 0.0415(16) Uani 1 1 d . . . . .
C93 C -0.0182(5) 0.3390(4) 0.3953(3) 0.0287(15) Uani 1 1 d . . . . .
C104 C 0.0457(5) 0.2018(4) 0.4034(2) 0.0245(14) Uani 1 1 d . . . . .
N10 N 0.5981(5) 0.3727(5) 0.3160(3) 0.0466(17) Uani 1 1 d . . . . .
C94 C 0.1282(5) 0.3481(4) 0.4746(3) 0.0277(15) Uani 1 1 d . . . . .
N9 N 0.5344(5) 0.3615(5) 0.2766(3) 0.0514(19) Uani 1 1 d . . . . .
C8 C 0.5713(5) 0.1191(4) 0.4074(3) 0.0293(15) Uani 1 1 d . . . . .
C71 C 0.4135(5) 0.5495(4) 0.2269(3) 0.0296(15) Uani 1 1 d . . . . .
C13 C 0.5581(5) 0.1332(4) 0.2989(2) 0.0270(14) Uani 1 1 d . . . . .
C75 C 0.4093(5) 0.5404(4) 0.3140(3) 0.0291(15) Uani 1 1 d . . . . .
C122 C 0.0697(5) 0.2617(4) 0.2546(2) 0.0296(15) Uani 1 1 d . . . . .
N14 N 0.079(2) -0.0099(16) 0.2580(11) 0.024(6) Uani 0.41(4) 1 d . U P A 2
H14 H 0.058728 0.031813 0.264678 0.029 Uiso 0.41(4) 1 calc R . P A 2
C81 C 0.2347(5) 0.5615(4) 0.3625(3) 0.0300(15) Uani 1 1 d . . . . .
C17 C 0.5512(5) 0.1413(4) 0.2120(2) 0.0266(14) Uani 1 1 d . . . . .
C82 C 0.4004(5) 0.5593(4) 0.4235(3) 0.0308(16) Uani 1 1 d . . . . .
C118 C 0.4459(5) 0.3127(4) 0.3406(2) 0.0273(15) Uani 1 1 d . . . . .
C107 C 0.0383(6) -0.1692(5) 0.4638(3) 0.0375(18) Uani 1 1 d . . . . .
H107 H 0.007987 -0.192041 0.493482 0.045 Uiso 1 1 calc R . . . .
C43 C 0.0733(5) 0.1062(4) 0.0970(3) 0.0311(16) Uani 1 1 d . . . . .
C101 C 0.0014(5) 0.0363(4) 0.3910(3) 0.0355(17) Uani 1 1 d . . . . .
H101 H -0.012735 -0.020995 0.387333 0.043 Uiso 1 1 calc R . . . .
C90 C -0.1850(5) 0.3775(5) 0.3715(3) 0.0384(18) Uani 1 1 d . . . . .
H90 H -0.242119 0.390422 0.363295 0.046 Uiso 1 1 calc R . . . .
C46 C 0.0291(5) 0.2212(4) 0.1050(3) 0.0294(15) Uani 1 1 d . . . . .
C23 C 0.4472(6) -0.0069(5) 0.1510(3) 0.0334(16) Uani 1 1 d . . . . .
C109 C 0.1386(5) -0.0533(4) 0.4234(3) 0.0268(14) Uani 1 1 d . . . . .
C9 C 0.6496(6) 0.0912(5) 0.4145(3) 0.0406(18) Uani 1 1 d . . . . .
H9 H 0.660834 0.054443 0.389025 0.049 Uiso 1 1 calc R . . . .
C41 C 0.2209(5) 0.0989(4) 0.0266(3) 0.0348(17) Uani 1 1 d . . . . .
C117 C 0.5454(5) 0.3437(5) 0.3554(3) 0.0394(18) Uani 1 1 d . . . . .
H117 H 0.571921 0.344069 0.388830 0.047 Uiso 1 1 calc R . . . .
C103 C -0.0476(5) 0.1525(4) 0.3840(3) 0.0336(16) Uani 1 1 d . . . . .
H103 H -0.095586 0.175951 0.374958 0.040 Uiso 1 1 calc R . . . .
C91 C -0.1822(5) 0.3348(5) 0.4136(3) 0.0422(19) Uani 1 1 d . . . . .
H91 H -0.237595 0.318509 0.434232 0.051 Uiso 1 1 calc R . . . .
C108 C 0.0926(5) -0.0872(4) 0.4659(3) 0.0302(15) Uani 1 1 d . . . . .
H108 H 0.098449 -0.053789 0.496692 0.036 Uiso 1 1 calc R . . . .
C64 C 0.2638(6) 0.6035(4) 0.1834(3) 0.0355(17) Uani 1 1 d . . . . .
C24 C 0.5498(5) 0.1381(4) 0.1019(3) 0.0334(16) Uani 1 1 d . . . . .
C111 C 0.2408(5) 0.0916(4) 0.4874(3) 0.0292(15) Uani 1 1 d . . . . .
C14 C 0.6493(6) 0.1948(5) 0.3043(3) 0.0385(18) Uani 1 1 d . . . . .
H14A H 0.682599 0.211956 0.336890 0.046 Uiso 1 1 calc R . . . .
C92 C -0.0996(5) 0.3158(4) 0.4256(3) 0.0341(16) Uani 1 1 d . . . . .
H92 H -0.098188 0.286723 0.454610 0.041 Uiso 1 1 calc R . . . .
C95 C 0.0998(6) 0.4090(5) 0.4989(3) 0.0429(19) Uani 1 1 d . . . . .
H95 H 0.055323 0.428852 0.481568 0.052 Uiso 1 1 calc R . . . .
C88 C -0.0213(6) 0.3819(4) 0.3538(3) 0.0335(16) Uani 1 1 d . . . . .
H88 H 0.034051 0.398518 0.333116 0.040 Uiso 1 1 calc R . . . .
C34 C 0.0747(7) -0.1660(5) 0.0283(3) 0.051(2) Uani 1 1 d . . . . .
H34 H 0.070559 -0.194828 -0.004162 0.061 Uiso 1 1 calc R . . . .
C65 C 0.4067(6) 0.5768(4) 0.1182(3) 0.0350(17) Uani 1 1 d . . . . .
C40 C 0.1653(6) 0.1192(5) -0.0104(3) 0.0432(19) Uani 1 1 d . . . . .
H40 H 0.104171 0.125069 -0.002259 0.052 Uiso 1 1 calc R . . . .
C35 C 0.1152(6) -0.0823(5) 0.0325(3) 0.0390(18) Uani 1 1 d . . . . .
H35 H 0.137472 -0.054396 0.002967 0.047 Uiso 1 1 calc R . . . .
C7 C 0.5578(5) 0.1746(5) 0.4449(3) 0.0371(17) Uani 1 1 d . . . . .
H7A H 0.506212 0.196140 0.440493 0.044 Uiso 1 1 calc R . . . .
C1 C 0.4697(6) -0.0228(4) 0.3401(3) 0.0334(16) Uani 1 1 d . . . . .
C22 C 0.5160(7) -0.0412(6) 0.1669(3) 0.050(2) Uani 1 1 d . . . . .
H22 H 0.577303 -0.007577 0.183113 0.059 Uiso 1 1 calc R . . . .
C30 C 0.1239(5) -0.0379(4) 0.0796(3) 0.0313(16) Uani 1 1 d . . . . .
C84 C 0.5253(6) 0.6706(5) 0.4715(3) 0.047(2) Uani 1 1 d . . . . .
H84 H 0.575814 0.722694 0.472840 0.057 Uiso 1 1 calc R . . . .
C116 C 0.3308(6) 0.0871(5) 0.5041(3) 0.0411(18) Uani 1 1 d . . . . .
H116 H 0.369955 0.069272 0.480823 0.049 Uiso 1 1 calc R . . . .
C80 C 0.2063(7) 0.5919(6) 0.4072(3) 0.054(2) Uani 1 1 d . . . . .
H80 H 0.242241 0.595153 0.438495 0.065 Uiso 1 1 calc R . . . .
C42 C -0.0205(6) 0.0564(5) 0.1065(3) 0.0417(19) Uani 1 1 d . . . . .
H42 H -0.036310 -0.000974 0.106657 0.050 Uiso 1 1 calc R . . . .
C121 C -0.0315(6) 0.2372(5) 0.2439(3) 0.0435(19) Uani 1 1 d . . . . .
H121 H -0.066483 0.272431 0.236104 0.052 Uiso 1 1 calc R . . . .
C99 C 0.1943(5) 0.3205(5) 0.5004(3) 0.0352(17) Uani 1 1 d . . . . .
H99 H 0.215454 0.279393 0.484300 0.042 Uiso 1 1 calc R . . . .
C16 C 0.6420(6) 0.2041(5) 0.2144(3) 0.0397(18) Uani 1 1 d . . . . .
H16 H 0.669684 0.227797 0.184366 0.048 Uiso 1 1 calc R . . . .
C113 C 0.2181(7) 0.1408(5) 0.5728(3) 0.047(2) Uani 1 1 d . . . . .
H113 H 0.180533 0.160672 0.596008 0.056 Uiso 1 1 calc R . . . .
N6 N 0.6108(6) 0.4393(5) 0.1606(3) 0.064(2) Uani 1 1 d . U . . .
C53 C -0.0242(6) 0.3660(5) 0.1230(3) 0.044(2) Uani 1 1 d . . . . .
C18 C 0.3553(7) -0.0592(5) 0.1292(3) 0.049(2) Uani 1 1 d . . . . .
H18 H 0.306211 -0.037174 0.119887 0.059 Uiso 1 1 calc R . . . .
C89 C -0.1049(6) 0.4011(5) 0.3419(3) 0.0392(18) Uani 1 1 d . . . . .
H89 H -0.106377 0.430581 0.313088 0.047 Uiso 1 1 calc R . . . .
C110 C 0.1292(6) -0.1028(5) 0.3785(3) 0.044(2) Uani 1 1 d . . . . .
H110 H 0.161170 -0.080449 0.349026 0.053 Uiso 1 1 calc R . . . .
C85 C 0.5049(7) 0.6303(6) 0.5144(3) 0.061(3) Uani 1 1 d . . . . .
H85 H 0.541765 0.654201 0.545401 0.073 Uiso 1 1 calc R . . . .
C39 C 0.1982(7) 0.1308(5) -0.0593(3) 0.053(2) Uani 1 1 d . . . . .
H39 H 0.160201 0.145392 -0.084418 0.064 Uiso 1 1 calc R . . . .
C72 C 0.5135(6) 0.5605(5) 0.2280(3) 0.045(2) Uani 1 1 d . . . . .
H72 H 0.548808 0.567401 0.197620 0.055 Uiso 1 1 calc R . . . .
C2 C 0.3965(6) -0.0771(5) 0.3651(3) 0.046(2) Uani 1 1 d . . . . .
H2 H 0.356093 -0.057158 0.386469 0.056 Uiso 1 1 calc R . . . .
C77 C 0.1011(6) 0.5847(5) 0.3171(3) 0.0429(19) Uani 1 1 d . . . . .
H77 H 0.066209 0.583606 0.285833 0.052 Uiso 1 1 calc R . . . .
C52 C 0.1102(6) 0.3590(5) 0.0433(3) 0.0397(18) Uani 1 1 d . . . . .
C12 C 0.6198(6) 0.1982(6) 0.4884(3) 0.051(2) Uani 1 1 d . . . . .
H12 H 0.609685 0.235102 0.514019 0.061 Uiso 1 1 calc R . . . .
C76 C 0.1806(6) 0.5574(5) 0.3173(3) 0.0390(18) Uani 1 1 d . . . . .
H76 H 0.198314 0.535696 0.286393 0.047 Uiso 1 1 calc R . . . .
C63 C 0.2961(7) 0.6716(5) 0.2183(3) 0.047(2) Uani 1 1 d . . . . .
H63 H 0.356980 0.683793 0.237245 0.056 Uiso 1 1 calc R . . . .
C74 C 0.5079(6) 0.5502(5) 0.3177(3) 0.0417(19) Uani 1 1 d . . . . .
H74 H 0.539277 0.549509 0.349777 0.050 Uiso 1 1 calc R . . . .
C119 C 0.4534(6) 0.3613(5) 0.1415(3) 0.0384(18) Uani 1 1 d . . . . .
C97 C 0.1997(7) 0.4131(5) 0.5738(3) 0.051(2) Uani 1 1 d . . . . .
H97 H 0.223255 0.434710 0.607662 0.061 Uiso 1 1 calc R . . . .
C45 C -0.0672(6) 0.1752(5) 0.1147(3) 0.0409(18) Uani 1 1 d . . . . .
H45 H -0.115337 0.200339 0.120424 0.049 Uiso 1 1 calc R . . . .
C114 C 0.3065(7) 0.1343(5) 0.5891(3) 0.050(2) Uani 1 1 d . . . . .
H114 H 0.328005 0.147480 0.624072 0.060 Uiso 1 1 calc R . . . .
C83 C 0.4729(6) 0.6365(4) 0.4255(3) 0.0386(18) Uani 1 1 d . . . . .
H83 H 0.486474 0.665425 0.395737 0.046 Uiso 1 1 calc R . . . .
C6 C 0.5282(7) -0.0521(5) 0.3092(3) 0.046(2) Uani 1 1 d . . . . .
H6 H 0.579200 -0.015378 0.291645 0.055 Uiso 1 1 calc R . . . .
C11 C 0.6958(6) 0.1688(6) 0.4948(3) 0.049(2) Uani 1 1 d . . . . .
H11 H 0.737654 0.184913 0.524959 0.059 Uiso 1 1 calc R . . . .
C112 C 0.1844(6) 0.1180(5) 0.5221(3) 0.0364(17) Uani 1 1 d . . . . .
H112 H 0.122430 0.120527 0.511055 0.044 Uiso 1 1 calc R . . . .
C102 C -0.0694(6) 0.0697(5) 0.3780(3) 0.0416(19) Uani 1 1 d . . . . .
H102 H -0.132989 0.035100 0.364969 0.050 Uiso 1 1 calc R . . . .
C87 C 0.3806(7) 0.5187(5) 0.4672(3) 0.052(2) Uani 1 1 d . . . . .
H87 H 0.332083 0.465715 0.466072 0.062 Uiso 1 1 calc R . . . .
C73 C 0.5601(6) 0.5610(6) 0.2745(3) 0.053(2) Uani 1 1 d . . . . .
H73 H 0.628606 0.568834 0.276549 0.064 Uiso 1 1 calc R . . . .
C15 C 0.6909(6) 0.2310(5) 0.2615(3) 0.052(2) Uani 1 1 d . . . . .
H15 H 0.752909 0.274101 0.264427 0.062 Uiso 1 1 calc R . . . .
C96 C 0.1349(7) 0.4412(5) 0.5477(3) 0.051(2) Uani 1 1 d . . . . .
H96 H 0.114559 0.482968 0.563497 0.062 Uiso 1 1 calc R . . . .
C66 C 0.3763(7) 0.5388(6) 0.0696(3) 0.051(2) Uani 1 1 d . . . . .
H66 H 0.319880 0.490542 0.064768 0.061 Uiso 1 1 calc R . . . .
C44 C -0.0910(6) 0.0921(5) 0.1159(3) 0.047(2) Uani 1 1 d . . . . .
H44 H -0.155968 0.059285 0.123245 0.056 Uiso 1 1 calc R . . . .
C115 C 0.3636(7) 0.1092(5) 0.5556(4) 0.053(2) Uani 1 1 d . . . . .
H115 H 0.425337 0.106592 0.567075 0.063 Uiso 1 1 calc R . . . .
C31 C 0.0885(7) -0.0829(5) 0.1219(3) 0.053(2) Uani 1 1 d . . . . .
H31 H 0.094481 -0.054674 0.154619 0.063 Uiso 1 1 calc R . . . .
N16 N 0.076(3) -0.1288(18) 0.2475(10) 0.048(7) Uani 0.41(4) 1 d . U P A 2
C126 C 0.179(3) 0.0014(16) 0.2524(18) 0.047(9) Uani 0.41(4) 1 d D U P A 2
C36 C 0.3118(6) 0.0933(5) 0.0142(3) 0.049(2) Uani 1 1 d . . . . .
H36 H 0.352390 0.082387 0.039610 0.058 Uiso 1 1 calc R . . . .
N15 N 0.015(2) -0.0859(19) 0.2529(12) 0.047(7) Uani 0.41(4) 1 d . U P A 2
C33 C 0.0402(8) -0.2091(5) 0.0693(4) 0.060(3) Uani 1 1 d . . . . .
H33 H 0.013184 -0.266960 0.065154 0.072 Uiso 1 1 calc R . . . .
C10 C 0.7110(6) 0.1158(5) 0.4576(3) 0.047(2) Uani 1 1 d . . . . .
H10 H 0.764298 0.096183 0.461687 0.057 Uiso 1 1 calc R . . . .
C47 C 0.1749(6) 0.3280(5) 0.0184(3) 0.047(2) Uani 1 1 d . . . . .
H47 H 0.194451 0.287570 0.033210 0.056 Uiso 1 1 calc R . . . .
C5 C 0.5126(8) -0.1352(6) 0.3038(4) 0.060(3) Uani 1 1 d . . . . .
H5 H 0.553052 -0.155252 0.282542 0.072 Uiso 1 1 calc R . . . .
C106 C 0.0272(7) -0.2181(5) 0.4196(4) 0.051(2) Uani 1 1 d . . . . .
H106 H -0.011435 -0.274495 0.418179 0.061 Uiso 1 1 calc R . . . .
C21 C 0.4941(8) -0.1252(6) 0.1588(3) 0.057(3) Uani 1 1 d . . . . .
H21 H 0.541285 -0.148759 0.168859 0.069 Uiso 1 1 calc R . . . .
C98 C 0.2296(7) 0.3530(5) 0.5497(3) 0.046(2) Uani 1 1 d . . . . .
H98 H 0.274655 0.333799 0.567131 0.055 Uiso 1 1 calc R . . . .
N5 N 0.5890(7) 0.4535(6) 0.1150(4) 0.080(3) Uani 1 1 d . U . . .
C29 C 0.5441(7) 0.2052(6) 0.0798(4) 0.054(2) Uani 1 1 d . . . . .
H29 H 0.501464 0.232101 0.092779 0.064 Uiso 1 1 calc R . . . .
C4 C 0.4387(9) -0.1886(5) 0.3290(4) 0.060(3) Uani 1 1 d . . . . .
H4 H 0.428070 -0.245398 0.325058 0.072 Uiso 1 1 calc R . . . .
C58 C -0.0176(7) 0.4107(6) 0.1688(4) 0.056(2) Uani 1 1 d . . . . .
H58 H 0.039548 0.423140 0.190884 0.068 Uiso 1 1 calc R . . . .
C70 C 0.4879(7) 0.6464(5) 0.1249(3) 0.051(2) Uani 1 1 d . . . . .
H70 H 0.507970 0.673093 0.158041 0.061 Uiso 1 1 calc R . . . .
C105 C 0.0735(8) -0.1841(5) 0.3770(4) 0.063(3) Uani 1 1 d . . . . .
H105 H 0.066454 -0.217650 0.346120 0.076 Uiso 1 1 calc R . . . .
C38 C 0.2855(7) 0.1214(5) -0.0713(4) 0.057(3) Uani 1 1 d . . . . .
H38 H 0.306698 0.127157 -0.105182 0.068 Uiso 1 1 calc R . . . .
C78 C 0.0724(7) 0.6131(6) 0.3614(4) 0.059(3) Uani 1 1 d . . . . .
H78 H 0.016126 0.629568 0.361292 0.071 Uiso 1 1 calc R . . . .
C32 C 0.0447(8) -0.1684(5) 0.1167(4) 0.060(3) Uani 1 1 d . . . . .
H32 H 0.018670 -0.197577 0.145281 0.071 Uiso 1 1 calc R . . . .
C48 C 0.2112(8) 0.3546(6) -0.0275(4) 0.061(3) Uani 1 1 d . . . . .
H48 H 0.254529 0.331995 -0.044454 0.074 Uiso 1 1 calc R . . . .
C59 C 0.1761(7) 0.5886(6) 0.1558(4) 0.061(3) Uani 1 1 d . . . . .
H59 H 0.153101 0.543023 0.131107 0.073 Uiso 1 1 calc R . . . .
C19 C 0.3364(8) -0.1412(6) 0.1215(4) 0.066(3) Uani 1 1 d . . . . .
H19 H 0.275014 -0.175275 0.105475 0.079 Uiso 1 1 calc R . . . .
C67 C 0.4289(8) 0.5719(7) 0.0281(4) 0.067(3) Uani 1 1 d . . . . .
H67 H 0.408105 0.546835 -0.005429 0.080 Uiso 1 1 calc R . . . .
C86 C 0.4321(8) 0.5558(7) 0.5134(3) 0.071(3) Uani 1 1 d . . . . .
H86 H 0.416309 0.529074 0.543871 0.085 Uiso 1 1 calc R . . . .
C62 C 0.2419(8) 0.7213(5) 0.2257(4) 0.059(3) Uani 1 1 d . . . . .
H62 H 0.265287 0.767535 0.249853 0.070 Uiso 1 1 calc R . . . .
C3 C 0.3800(8) -0.1600(6) 0.3600(4) 0.060(3) Uani 1 1 d . . . . .
H3 H 0.329084 -0.196619 0.377617 0.072 Uiso 1 1 calc R . . . .
C68 C 0.5102(8) 0.6404(7) 0.0357(4) 0.068(3) Uani 1 1 d . . . . .
H68 H 0.546456 0.662546 0.007334 0.082 Uiso 1 1 calc R . . . .
C20 C 0.4034(9) -0.1747(6) 0.1361(4) 0.063(3) Uani 1 1 d . . . . .
H20 H 0.388535 -0.232052 0.130908 0.075 Uiso 1 1 calc R . . . .
C69 C 0.5408(8) 0.6780(6) 0.0833(4) 0.064(3) Uani 1 1 d . . . . .
H69 H 0.598146 0.725566 0.088057 0.077 Uiso 1 1 calc R . . . .
C61 C 0.1546(9) 0.7053(6) 0.1990(4) 0.070(3) Uani 1 1 d . . . . .
H61 H 0.116808 0.739931 0.204744 0.084 Uiso 1 1 calc R . . . .
C79 C 0.1257(8) 0.6176(7) 0.4064(4) 0.072(3) Uani 1 1 d . . . . .
H79 H 0.106859 0.638656 0.437185 0.086 Uiso 1 1 calc R . . . .
C54 C -0.1087(7) 0.3483(6) 0.0911(5) 0.069(3) Uani 1 1 d . . . . .
H54 H -0.115549 0.316521 0.059564 0.083 Uiso 1 1 calc R . . . .
C28 C 0.5998(8) 0.2339(7) 0.0388(4) 0.068(3) Uani 1 1 d . . . . .
H28 H 0.596928 0.281392 0.024396 0.081 Uiso 1 1 calc R . . . .
C51 C 0.0835(9) 0.4181(6) 0.0210(4) 0.067(3) Uani 1 1 d . . . . .
H51 H 0.038863 0.439954 0.037242 0.080 Uiso 1 1 calc R . . . .
C125 C 0.174(3) -0.0740(16) 0.2452(9) 0.038(7) Uani 0.41(4) 1 d . U P A 2
H125 H 0.229681 -0.090309 0.239126 0.045 Uiso 0.41(4) 1 calc R . P A 2
C37 C 0.3430(7) 0.1035(6) -0.0346(4) 0.063(3) Uani 1 1 d . . . . .
H37 H 0.404337 0.098160 -0.042995 0.075 Uiso 1 1 calc R . . . .
C25 C 0.6109(9) 0.0996(7) 0.0829(4) 0.078(4) Uani 1 1 d . . . . .
H25 H 0.614671 0.052813 0.097865 0.094 Uiso 1 1 calc R . . . .
C120 C 0.4941(8) 0.4064(7) 0.1019(4) 0.070(3) Uani 1 1 d . U . . .
H120 H 0.460780 0.404819 0.070105 0.084 Uiso 1 1 calc R . . . .
C49 C 0.1844(10) 0.4142(7) -0.0487(4) 0.079(4) Uani 1 1 d . . . . .
H49 H 0.210056 0.433604 -0.080043 0.095 Uiso 1 1 calc R . . . .
C50 C 0.1205(12) 0.4454(7) -0.0243(5) 0.090(4) Uani 1 1 d . . . . .
H50 H 0.101866 0.486373 -0.038945 0.108 Uiso 1 1 calc R . . . .
C55 C -0.1832(8) 0.3778(7) 0.1061(6) 0.089(4) Uani 1 1 d . . . . .
H55 H -0.241059 0.366168 0.084667 0.107 Uiso 1 1 calc R . . . .
C27 C 0.6586(9) 0.1942(7) 0.0189(4) 0.079(4) Uani 1 1 d . . . . .
H27 H 0.693486 0.212056 -0.010677 0.094 Uiso 1 1 calc R . . . .
C56 C -0.1736(10) 0.4225(9) 0.1506(6) 0.100(5) Uani 1 1 d . . . . .
H56 H -0.223825 0.443885 0.159491 0.120 Uiso 1 1 calc R . . . .
C57 C -0.0942(9) 0.4380(9) 0.1832(5) 0.090(4) Uani 1 1 d . . . . .
H57 H -0.090665 0.467169 0.215462 0.108 Uiso 1 1 calc R . . . .
C60 C 0.1213(9) 0.6394(7) 0.1637(5) 0.083(4) Uani 1 1 d . . . . .
H60 H 0.060729 0.628535 0.144684 0.099 Uiso 1 1 calc R . . . .
C26 C 0.6680(10) 0.1285(8) 0.0413(5) 0.093(4) Uani 1 1 d . U . . .
H26 H 0.712562 0.103019 0.028936 0.112 Uiso 1 1 calc R . . . .
H7 H 0.527(7) 0.367(6) 0.212(4) 0.06(3) Uiso 1 1 d . . . . .
Ag7 Ag 0.3383(10) 0.1566(9) 0.1410(6) 0.0387(3) Uani 0.071(4) 1 d . . P A 2
S4 S 0.2645(12) 0.0976(15) 0.2561(6) 0.042(3) Uani 0.41(4) 1 d D U P A 2
C124 C 0.130(2) -0.0966(16) 0.2482(7) 0.045(5) Uani 0.59(4) 1 d . U P A 1
H124 H 0.176934 -0.123843 0.247842 0.054 Uiso 0.59(4) 1 calc R . P A 1
C123 C 0.1496(17) -0.0072(11) 0.2518(9) 0.033(5) Uani 0.59(4) 1 d D U P A 1
N17 N 0.032(2) -0.1297(12) 0.2456(7) 0.057(5) Uani 0.59(4) 1 d . U P A 1
N19 N 0.0559(16) -0.0021(14) 0.2503(9) 0.039(5) Uani 0.59(4) 1 d . U P A 1
H19A H 0.043812 0.043925 0.250214 0.047 Uiso 0.59(4) 1 calc R . P A 1
N18 N -0.016(2) -0.0780(15) 0.2491(10) 0.071(7) Uani 0.59(4) 1 d . U P A 1
O1 O 0.7558(6) 0.4831(7) 0.2667(4) 0.118(4) Uani 1 1 d . . . . .
H1A H 0.722969 0.453210 0.289780 0.177 Uiso 1 1 d R . . . .
H1B H 0.717369 0.476990 0.239600 0.177 Uiso 1 1 d R . . . .
O2 O -0.2528(8) 0.0269(10) 0.2355(6) 0.201(6) Uani 1 1 d . U . . .
H2A H -0.198841 0.023892 0.249298 0.302 Uiso 1 1 d R . . . .
H2B H -0.238481 0.069592 0.218158 0.302 Uiso 1 1 d R . . . .

loop_
_atom_site_aniso_label
_atom_site_aniso_U_11
_atom_site_aniso_U_22
_atom_site_aniso_U_33
_atom_site_aniso_U_23
_atom_site_aniso_U_13
_atom_site_aniso_U_12
Ag3 0.0291(3) 0.0230(3) 0.0314(3) 0.0007(2) 0.0048(2) 0.0091(2)
Ag4 0.0318(3) 0.0244(3) 0.0310(3) 0.0009(2) -0.0042(2) 0.0091(2)
Ag1 0.0300(3) 0.0413(3) 0.0397(3) 0.0080(2) 0.0085(2) 0.0153(2)
Ag6 0.0375(4) 0.0462(5) 0.0372(6) -0.0089(4) -0.0084(4) 0.0237(4)
Ag5 0.0273(3) 0.0962(6) 0.0603(4) 0.0427(4) 0.0005(3) 0.0150(3)
Ag2 0.0446(4) 0.0455(4) 0.0680(5) 0.0133(3) -0.0161(3) 0.0082(3)
S5 0.0292(9) 0.0242(9) 0.0343(9) 0.0003(7) -0.0015(7) 0.0125(7)
P2 0.0248(8) 0.0217(9) 0.0301(9) 0.0040(7) 0.0048(7) 0.0109(7)
P1 0.0269(9) 0.0200(8) 0.0333(9) 0.0066(7) 0.0058(7) 0.0102(7)
P8 0.0275(9) 0.0290(9) 0.0274(9) 0.0009(7) 0.0014(7) 0.0131(7)
P3 0.0311(9) 0.0218(9) 0.0263(9) -0.0002(7) -0.0023(7) 0.0086(7)
P4 0.0353(10) 0.0215(9) 0.0280(9) 0.0041(7) 0.0037(7) 0.0066(7)
S2 0.0360(10) 0.0444(11) 0.0244(8) 0.0011(8) 0.0019(7) 0.0097(8)
P6 0.0360(10) 0.0243(9) 0.0339(10) -0.0037(7) -0.0097(8) 0.0116(8)
P7 0.0313(9) 0.0329(10) 0.0267(9) 0.0010(7) 0.0007(7) 0.0172(8)
P5 0.0317(10) 0.0259(9) 0.0407(10) -0.0026(8) -0.0095(8) 0.0129(8)
S1 0.0411(11) 0.0401(11) 0.0599(13) -0.0155(9) -0.0121(9) 0.0258(9)
S3 0.044(3) 0.057(5) 0.032(2) -0.015(3) -0.0037(19) 0.029(4)
N4 0.031(3) 0.018(3) 0.026(3) 0.006(2) 0.003(2) 0.012(2)
N1 0.025(3) 0.033(3) 0.032(3) -0.003(3) -0.002(2) 0.016(3)
N8 0.028(3) 0.065(5) 0.039(4) 0.015(3) 0.002(3) 0.019(3)
N2 0.033(3) 0.023(3) 0.026(3) 0.006(2) 0.002(2) 0.010(2)
N3 0.032(3) 0.022(3) 0.035(3) 0.000(2) -0.008(2) 0.010(3)
N11 0.030(3) 0.041(4) 0.049(4) 0.010(3) -0.005(3) 0.012(3)
N7 0.031(3) 0.046(4) 0.041(4) 0.013(3) 0.012(3) 0.012(3)
C100 0.026(3) 0.029(4) 0.024(3) 0.010(3) 0.007(3) 0.013(3)
N13 0.032(4) 0.048(4) 0.051(4) 0.005(3) -0.002(3) 0.010(3)
N12 0.034(4) 0.035(4) 0.048(4) 0.006(3) 0.000(3) 0.002(3)
C93 0.029(4) 0.027(4) 0.035(4) 0.000(3) 0.002(3) 0.017(3)
C104 0.031(4) 0.025(4) 0.024(3) 0.001(3) 0.002(3) 0.018(3)
N10 0.033(4) 0.073(5) 0.040(4) 0.014(3) -0.003(3) 0.024(3)
C94 0.029(4) 0.016(3) 0.036(4) 0.004(3) 0.007(3) 0.004(3)
N9 0.029(4) 0.088(6) 0.043(4) 0.021(4) 0.002(3) 0.026(4)
C8 0.033(4) 0.029(4) 0.028(4) 0.005(3) 0.001(3) 0.012(3)
C71 0.035(4) 0.020(3) 0.033(4) 0.007(3) 0.000(3) 0.008(3)
C13 0.027(3) 0.031(4) 0.026(3) 0.000(3) 0.002(3) 0.014(3)
C75 0.034(4) 0.025(4) 0.030(4) -0.001(3) -0.003(3) 0.014(3)
C122 0.026(4) 0.039(4) 0.024(3) 0.000(3) 0.003(3) 0.011(3)
N14 0.030(10) 0.017(8) 0.025(8) 0.006(6) -0.010(7) 0.009(7)
C81 0.035(4) 0.022(4) 0.035(4) 0.007(3) 0.011(3) 0.010(3)
C17 0.029(4) 0.029(4) 0.028(4) 0.002(3) 0.006(3) 0.017(3)
C82 0.037(4) 0.027(4) 0.028(4) 0.002(3) -0.001(3) 0.010(3)
C118 0.031(4) 0.028(4) 0.026(3) 0.007(3) 0.001(3) 0.013(3)
C107 0.040(4) 0.034(4) 0.045(4) 0.017(3) 0.019(3) 0.018(3)
C43 0.037(4) 0.027(4) 0.029(4) -0.003(3) -0.009(3) 0.012(3)
C101 0.037(4) 0.021(4) 0.049(5) -0.001(3) 0.002(3) 0.010(3)
C90 0.025(4) 0.033(4) 0.056(5) -0.005(4) -0.008(3) 0.012(3)
C46 0.034(4) 0.019(3) 0.034(4) 0.005(3) -0.005(3) 0.008(3)
C23 0.042(4) 0.036(4) 0.025(4) 0.007(3) 0.007(3) 0.017(3)
C109 0.029(4) 0.020(3) 0.037(4) 0.005(3) 0.003(3) 0.015(3)
C9 0.046(5) 0.039(4) 0.041(4) -0.002(3) -0.006(4) 0.021(4)
C41 0.036(4) 0.023(4) 0.039(4) -0.004(3) -0.007(3) 0.005(3)
C117 0.029(4) 0.055(5) 0.031(4) 0.015(4) -0.002(3) 0.009(4)
C103 0.030(4) 0.034(4) 0.040(4) 0.004(3) -0.002(3) 0.017(3)
C91 0.025(4) 0.036(4) 0.066(6) -0.003(4) 0.005(4) 0.013(3)
C108 0.033(4) 0.025(4) 0.037(4) 0.013(3) 0.008(3) 0.014(3)
C64 0.048(5) 0.024(4) 0.037(4) 0.005(3) -0.002(3) 0.014(3)
C24 0.039(4) 0.034(4) 0.029(4) 0.002(3) 0.002(3) 0.015(3)
C111 0.028(4) 0.022(4) 0.039(4) 0.013(3) 0.003(3) 0.009(3)
C14 0.035(4) 0.037(4) 0.035(4) -0.005(3) 0.000(3) 0.003(3)
C92 0.033(4) 0.027(4) 0.045(4) 0.010(3) 0.008(3) 0.012(3)
C95 0.044(5) 0.033(4) 0.050(5) -0.007(4) 0.005(4) 0.013(4)
C88 0.040(4) 0.031(4) 0.036(4) 0.003(3) 0.003(3) 0.021(3)
C34 0.073(6) 0.031(4) 0.048(5) -0.014(4) -0.020(4) 0.020(4)
C65 0.042(4) 0.025(4) 0.036(4) 0.015(3) 0.012(3) 0.007(3)
C40 0.046(5) 0.041(5) 0.041(4) -0.001(4) -0.004(4) 0.014(4)
C35 0.047(5) 0.034(4) 0.037(4) -0.003(3) -0.009(3) 0.017(4)
C7 0.032(4) 0.040(4) 0.039(4) 0.003(3) 0.007(3) 0.013(3)
C1 0.041(4) 0.030(4) 0.029(4) 0.003(3) -0.004(3) 0.011(3)
C22 0.055(5) 0.055(6) 0.049(5) 0.001(4) -0.002(4) 0.033(5)
C30 0.040(4) 0.025(4) 0.033(4) 0.004(3) -0.009(3) 0.017(3)
C84 0.043(5) 0.034(4) 0.052(5) -0.012(4) 0.002(4) -0.002(4)
C116 0.037(4) 0.035(4) 0.053(5) 0.006(4) 0.000(4) 0.015(4)
C80 0.064(6) 0.065(6) 0.044(5) -0.011(4) 0.000(4) 0.038(5)
C42 0.045(5) 0.026(4) 0.052(5) 0.000(3) 0.001(4) 0.011(4)
C121 0.032(4) 0.045(5) 0.056(5) 0.012(4) 0.010(4) 0.015(4)
C99 0.039(4) 0.036(4) 0.031(4) 0.002(3) 0.002(3) 0.014(3)
C16 0.040(4) 0.032(4) 0.039(4) 0.005(3) 0.010(3) 0.000(3)
C113 0.058(5) 0.048(5) 0.035(4) 0.005(4) 0.003(4) 0.019(4)
N6 0.048(4) 0.071(5) 0.079(5) 0.021(4) 0.025(4) 0.024(4)
C53 0.035(4) 0.032(4) 0.068(6) 0.002(4) -0.006(4) 0.017(3)
C18 0.054(5) 0.043(5) 0.048(5) 0.007(4) -0.009(4) 0.015(4)
C89 0.041(4) 0.040(5) 0.043(4) 0.007(4) -0.004(3) 0.022(4)
C110 0.061(5) 0.029(4) 0.042(5) 0.003(3) 0.015(4) 0.015(4)
C85 0.049(5) 0.073(7) 0.042(5) -0.017(5) -0.010(4) 0.003(5)
C39 0.066(6) 0.044(5) 0.040(5) 0.000(4) -0.011(4) 0.009(4)
C72 0.036(4) 0.064(6) 0.039(4) 0.006(4) 0.009(3) 0.019(4)
C2 0.052(5) 0.036(5) 0.048(5) 0.005(4) 0.002(4) 0.012(4)
C77 0.046(5) 0.045(5) 0.048(5) 0.016(4) 0.006(4) 0.026(4)
C52 0.048(5) 0.031(4) 0.036(4) 0.000(3) -0.013(3) 0.010(4)
C12 0.042(5) 0.062(6) 0.035(4) -0.012(4) 0.003(4) 0.003(4)
C76 0.048(5) 0.046(5) 0.032(4) 0.004(3) 0.000(3) 0.028(4)
C63 0.071(6) 0.029(4) 0.046(5) -0.002(3) -0.015(4) 0.026(4)
C74 0.036(4) 0.057(5) 0.037(4) 0.015(4) 0.005(3) 0.020(4)
C119 0.049(5) 0.039(4) 0.037(4) 0.002(3) 0.008(4) 0.027(4)
C97 0.061(6) 0.045(5) 0.035(4) -0.002(4) 0.003(4) 0.004(4)
C45 0.040(4) 0.033(4) 0.050(5) -0.001(4) 0.002(4) 0.014(4)
C114 0.061(6) 0.041(5) 0.042(5) 0.008(4) -0.013(4) 0.009(4)
C83 0.046(5) 0.025(4) 0.040(4) -0.002(3) 0.000(3) 0.007(3)
C6 0.062(5) 0.044(5) 0.040(4) 0.003(4) 0.004(4) 0.029(4)
C11 0.042(5) 0.064(6) 0.031(4) 0.010(4) -0.007(3) 0.005(4)
C112 0.038(4) 0.041(4) 0.034(4) 0.008(3) 0.002(3) 0.017(4)
C102 0.035(4) 0.029(4) 0.057(5) -0.004(4) -0.010(4) 0.009(3)
C87 0.050(5) 0.046(5) 0.041(5) 0.005(4) -0.014(4) -0.005(4)
C73 0.033(4) 0.081(7) 0.050(5) 0.014(5) 0.004(4) 0.023(4)
C15 0.042(5) 0.050(5) 0.045(5) -0.006(4) 0.005(4) -0.006(4)
C96 0.065(6) 0.033(5) 0.052(5) -0.013(4) 0.009(4) 0.014(4)
C66 0.060(6) 0.048(5) 0.037(5) 0.010(4) 0.008(4) 0.008(4)
C44 0.039(5) 0.035(5) 0.060(5) 0.001(4) 0.007(4) 0.005(4)
C115 0.043(5) 0.050(5) 0.059(6) 0.007(4) -0.019(4) 0.009(4)
C31 0.070(6) 0.046(5) 0.043(5) -0.006(4) -0.015(4) 0.024(5)
N16 0.048(11) 0.050(10) 0.044(9) 0.003(7) -0.002(8) 0.014(8)
C126 0.050(12) 0.053(12) 0.045(11) 0.006(8) 0.012(9) 0.026(8)
C36 0.041(5) 0.048(5) 0.057(5) 0.005(4) 0.003(4) 0.016(4)
N15 0.049(11) 0.037(10) 0.051(10) 0.002(7) 0.005(8) 0.010(8)
C33 0.084(7) 0.029(5) 0.064(6) -0.003(4) -0.027(5) 0.018(5)
C10 0.047(5) 0.045(5) 0.051(5) 0.012(4) -0.012(4) 0.017(4)
C47 0.054(5) 0.039(5) 0.046(5) 0.010(4) 0.001(4) 0.013(4)
C5 0.096(8) 0.050(6) 0.047(5) -0.009(4) -0.010(5) 0.046(6)
C106 0.055(5) 0.023(4) 0.071(6) 0.004(4) 0.023(5) 0.008(4)
C21 0.088(7) 0.051(6) 0.052(5) 0.014(4) 0.016(5) 0.047(6)
C98 0.054(5) 0.047(5) 0.038(4) -0.001(4) -0.004(4) 0.020(4)
N5 0.068(5) 0.093(6) 0.094(6) 0.049(5) 0.043(5) 0.035(5)
C29 0.046(5) 0.057(6) 0.063(6) 0.023(5) 0.009(4) 0.020(4)
C4 0.105(8) 0.023(4) 0.049(5) -0.002(4) -0.023(5) 0.021(5)
C58 0.050(5) 0.069(6) 0.066(6) 0.007(5) 0.005(4) 0.042(5)
C70 0.065(6) 0.033(5) 0.051(5) 0.013(4) 0.013(4) 0.011(4)
C105 0.096(8) 0.038(5) 0.053(6) -0.011(4) 0.017(5) 0.021(5)
C38 0.065(6) 0.040(5) 0.048(5) 0.001(4) 0.013(5) -0.005(4)
C78 0.053(6) 0.054(6) 0.081(7) -0.010(5) -0.001(5) 0.037(5)
C32 0.078(7) 0.038(5) 0.059(6) 0.017(4) -0.008(5) 0.013(5)
C48 0.079(7) 0.059(6) 0.044(5) 0.006(5) 0.007(5) 0.021(5)
C59 0.059(6) 0.044(5) 0.082(7) -0.015(5) -0.024(5) 0.025(5)
C19 0.081(7) 0.031(5) 0.077(7) 0.002(5) -0.012(6) 0.010(5)
C67 0.076(7) 0.090(8) 0.037(5) 0.018(5) 0.015(5) 0.028(6)
C86 0.073(7) 0.088(8) 0.031(5) 0.010(5) -0.012(4) -0.001(6)
C62 0.098(8) 0.032(5) 0.055(6) 0.002(4) -0.005(5) 0.035(5)
C3 0.072(7) 0.036(5) 0.067(6) 0.010(4) -0.002(5) 0.010(5)
C68 0.069(7) 0.080(8) 0.059(6) 0.039(6) 0.029(5) 0.021(6)
C20 0.098(8) 0.032(5) 0.056(6) 0.007(4) 0.012(6) 0.019(5)
C69 0.056(6) 0.051(6) 0.079(7) 0.027(5) 0.019(5) 0.006(5)
C61 0.092(8) 0.050(6) 0.084(8) 0.002(5) 0.000(6) 0.047(6)
C79 0.072(7) 0.091(8) 0.068(7) -0.022(6) 0.009(5) 0.055(6)
C54 0.050(6) 0.057(6) 0.106(9) -0.006(6) -0.035(6) 0.030(5)
C28 0.065(7) 0.076(7) 0.066(7) 0.041(6) 0.013(5) 0.021(6)
C51 0.110(9) 0.060(6) 0.052(6) 0.014(5) 0.002(6) 0.056(6)
C125 0.048(11) 0.028(10) 0.037(9) 0.005(7) 0.008(8) 0.012(8)
C37 0.051(6) 0.059(6) 0.076(7) 0.003(5) 0.015(5) 0.015(5)
C25 0.106(9) 0.065(7) 0.090(8) 0.035(6) 0.065(7) 0.055(7)
C120 0.071(6) 0.101(7) 0.057(5) 0.031(5) 0.017(4) 0.047(5)
C49 0.122(10) 0.064(7) 0.046(6) 0.029(5) 0.006(6) 0.020(7)
C50 0.167(14) 0.063(7) 0.065(7) 0.026(6) 0.007(8) 0.066(9)
C55 0.043(6) 0.072(8) 0.159(14) 0.015(8) -0.030(7) 0.028(6)
C27 0.101(9) 0.079(8) 0.040(5) 0.017(5) 0.025(6) 0.008(7)
C56 0.069(8) 0.115(11) 0.145(13) 0.004(10) 0.003(8) 0.069(8)
C57 0.082(8) 0.125(11) 0.096(9) 0.003(8) 0.015(7) 0.077(8)
C60 0.065(7) 0.064(7) 0.126(11) -0.002(7) -0.023(7) 0.034(6)
C26 0.106(7) 0.090(7) 0.095(7) 0.004(6) 0.051(6) 0.044(6)
Ag7 0.0375(4) 0.0462(5) 0.0372(6) -0.0089(4) -0.0084(4) 0.0237(4)
S4 0.039(4) 0.050(7) 0.026(3) -0.011(5) 0.000(2) 0.005(4)
C124 0.040(9) 0.050(9) 0.045(8) -0.002(6) 0.001(7) 0.015(7)
C123 0.039(9) 0.041(8) 0.026(7) -0.007(5) -0.006(7) 0.024(6)
N17 0.071(10) 0.046(8) 0.060(8) 0.007(6) 0.002(7) 0.026(7)
N19 0.036(8) 0.032(7) 0.046(9) 0.002(6) -0.008(6) 0.009(6)
N18 0.068(10) 0.064(10) 0.077(10) -0.005(7) -0.003(8) 0.019(8)
O1 0.068(5) 0.165(10) 0.141(9) 0.074(7) 0.035(5) 0.052(6)
O2 0.069(7) 0.235(13) 0.256(14) 0.021(11) -0.008(8) -0.003(8)

loop_
_atom_type_symbol
_atom_type_description
_atom_type_scat_dispersion_real
_atom_type_scat_dispersion_imag
_atom_type_scat_source
C C 0.0181 0.0091 'International Tables Vol C Tables 4.2.6.8 and 6.1.1.4'
H H 0.0000 0.0000 'International Tables Vol C Tables 4.2.6.8 and 6.1.1.4'
Ag Ag 0.1306 4.2820 'International Tables Vol C Tables 4.2.6.8 and 6.1.1.4'
N N 0.0311 0.0180 'International Tables Vol C Tables 4.2.6.8 and 6.1.1.4'
O O 0.0492 0.0322 'International Tables Vol C Tables 4.2.6.8 and 6.1.1.4'
P P 0.2955 0.4335 'International Tables Vol C Tables 4.2.6.8 and 6.1.1.4'
S S 0.3331 0.5567 'International Tables Vol C Tables 4.2.6.8 and 6.1.1.4'

loop_
_geom_angle_atom_site_label_1
_geom_angle_atom_site_label_2
_geom_angle_atom_site_label_3
_geom_angle
_geom_angle_site_symmetry_1
_geom_angle_site_symmetry_3
_geom_angle_publ_flag
C123a S3a Ag1 106.6(9) . . ?
C126b S4b Ag1 98.6(18) . . ?
Ag2 Ag3 Ag5 52.11(2) . . ?
AG6a S3a Ag1 139.5(7) . . ?
S5 Ag3 Ag5 76.27(4) . . ?
S5 Ag3 Ag2 50.49(4) . . ?
S5 Ag3 S2 119.69(6) . . ?
P2 Ag3 Ag5 140.50(4) . . ?
P2 Ag3 Ag2 97.32(4) . . ?
P2 Ag3 S5 104.71(6) . . ?
P2 Ag3 S2 104.96(6) . . ?
P3 Ag3 Ag5 99.40(4) . . ?
P3 Ag3 Ag2 148.73(5) . . ?
P3 Ag3 S5 116.78(6) . . ?
P3 Ag3 P2 113.95(6) . . ?
P3 Ag3 S2 96.54(6) . . ?
S2 Ag3 Ag5 48.33(4) . . ?
S2 Ag3 Ag2 74.55(4) . . ?
P4 Ag4 Ag5 103.20(5) . . ?
P4 Ag4 S2 105.44(6) . . ?
P4 Ag4 S1 110.90(7) . . ?
S2 Ag4 Ag5 52.50(4) . . ?
P5 Ag4 Ag5 132.76(5) . . ?
P5 Ag4 P4 123.67(6) . . ?
P5 Ag4 S2 104.36(6) . . ?
P5 Ag4 S1 107.19(6) . . ?
S1 Ag4 Ag5 54.57(5) . . ?
S1 Ag4 S2 103.22(7) . . ?
S5 Ag1 Ag2 53.41(4) . . ?
S5 Ag1 S3 102.6(3) . . ?
S5 Ag1 S4 93.0(6) . . ?
P1 Ag1 Ag2 96.34(5) . . ?
P1 Ag1 S5 96.27(6) . . ?
P1 Ag1 S3 116.2(3) . . ?
P1 Ag1 S4 117.6(3) . . ?
P8 Ag1 Ag2 135.95(5) . . ?
P8 Ag1 S5 115.74(6) . . ?
P8 Ag1 P1 127.60(6) . . ?
P8 Ag1 S3 96.9(2) . . ?
P8 Ag1 S4 101.7(5) . . ?
Ag4 Ag5 Ag3 110.34(3) . . ?
Ag2 Ag5 Ag3 61.49(2) . . ?
Ag2 Ag5 Ag4 129.28(3) . . ?
S2 Ag5 Ag3 53.87(4) . . ?
S2 Ag5 Ag4 59.75(4) . . ?
S2 Ag5 Ag2 83.65(5) . . ?
S2 Ag5 S1 112.86(6) . . ?
S1 Ag5 Ag3 166.69(5) . . ?
S1 Ag5 Ag4 57.77(4) . . ?
S1 Ag5 Ag2 119.78(6) . . ?
N8 Ag5 Ag3 80.73(17) . . ?
N8 Ag5 Ag4 149.72(18) . . ?
N8 Ag5 Ag2 80.96(18) . . ?
N8 Ag5 S2 133.88(18) . . ?
N8 Ag5 S1 112.55(18) . . ?
Ag1 Ag2 Ag3 112.54(3) . . ?
Ag5 Ag2 Ag3 66.39(2) . . ?
Ag5 Ag2 Ag1 123.30(3) . . ?
S5 Ag2 Ag3 54.16(4) . . ?
S5 Ag2 Ag1 59.72(4) . . ?
S5 Ag2 Ag5 87.29(5) . . ?
S5 Ag2 S3 114.8(3) . . ?
N11 Ag2 Ag3 85.38(18) . . ?
N11 Ag2 Ag1 151.43(17) . . ?
N11 Ag2 Ag5 83.71(17) . . ?
N11 Ag2 S5 138.52(18) . . ?
N11 Ag2 S3 106.7(3) . . ?
N11 Ag2 S4 106.1(5) . . ?
Ag3 S5 Ag1 139.75(7) . . ?
Ag2 S5 Ag3 75.35(5) . . ?
Ag2 S5 Ag1 66.88(4) . . ?
C118 S5 Ag3 100.3(2) . . ?
C118 S5 Ag1 99.8(2) . . ?
C118 S5 Ag2 100.7(2) . . ?
C93 P2 Ag3 121.8(2) . . ?
C93 P2 C104 103.6(3) . . ?
C93 P2 C94 104.7(3) . . ?
C104 P2 Ag3 109.3(2) . . ?
C104 P2 C94 106.5(3) . . ?
C94 P2 Ag3 109.8(2) . . ?
C100 P1 Ag1 111.1(2) . . ?
C109 P1 Ag1 120.3(2) . . ?
C109 P1 C100 101.0(3) . . ?
C109 P1 C111 103.2(3) . . ?
C111 P1 Ag1 114.5(2) . . ?
C111 P1 C100 104.9(3) . . ?
C8 P8 Ag1 116.4(2) . . ?
C8 P8 C13 104.4(3) . . ?
C8 P8 C1 103.2(3) . . ?
C13 P8 Ag1 114.3(2) . . ?
C1 P8 Ag1 112.9(2) . . ?
C1 P8 C13 104.3(3) . . ?
C75 P3 Ag3 109.1(2) . . ?
C75 P3 C81 108.2(3) . . ?
C81 P3 Ag3 108.2(2) . . ?
C82 P3 Ag3 122.2(2) . . ?
C82 P3 C75 105.1(3) . . ?
C82 P3 C81 103.3(3) . . ?
C71 P4 Ag4 106.8(2) . . ?
C71 P4 C64 104.1(3) . . ?
C71 P4 C65 107.6(3) . . ?
C64 P4 Ag4 114.0(3) . . ?
C65 P4 Ag4 120.5(2) . . ?
C65 P4 C64 102.6(3) . . ?
Ag3 S2 Ag4 139.10(7) . . ?
Ag5 S2 Ag3 77.80(6) . . ?
Ag5 S2 Ag4 67.75(5) . . ?
C122 S2 Ag3 100.1(2) . . ?
C122 S2 Ag4 107.9(2) . . ?
C122 S2 Ag5 102.0(2) . . ?
C43 P6 Ag6 113.4(2) . . ?
C43 P6 Ag7 116.8(3) . . ?
C41 P6 Ag6 113.3(2) . . ?
C41 P6 C43 104.3(3) . . ?
C41 P6 Ag7 98.1(5) . . ?
C30 P6 Ag6 119.2(2) . . ?
C30 P6 C43 103.5(3) . . ?
C30 P6 C41 101.5(3) . . ?
C30 P6 Ag7 128.7(4) . . ?
C17 P7 Ag6 112.7(2) . . ?
C17 P7 C24 104.6(3) . . ?
C17 P7 Ag7 117.7(3) . . ?
C23 P7 Ag6 111.9(3) . . ?
C23 P7 C17 103.6(3) . . ?
C23 P7 C24 104.1(3) . . ?
C23 P7 Ag7 121.9(4) . . ?
C24 P7 Ag6 118.6(2) . . ?
C24 P7 Ag7 103.0(6) . . ?
C46 P5 Ag4 112.1(2) . . ?
C53 P5 Ag4 116.9(3) . . ?
C53 P5 C46 105.6(4) . . ?
C53 P5 C52 106.6(4) . . ?
C52 P5 Ag4 108.6(3) . . ?
C52 P5 C46 106.4(3) . . ?
Ag4 S1 Ag6 136.27(9) . . ?
Ag5 S1 Ag4 67.65(5) . . ?
Ag5 S1 Ag6 91.75(8) . . ?
C119 S1 Ag4 103.9(3) . . ?
C119 S1 Ag6 118.0(3) . . ?
C119 S1 Ag5 100.4(3) . . ?
C119 S1 Ag7 109.3(4) . . ?
C100 N4 C104 118.7(6) . . ?
C13 N1 C17 118.3(6) . . ?
N9 N8 Ag5 121.7(5) . . ?
N9 N8 C118 107.8(6) . . ?
C118 N8 Ag5 128.8(5) . . ?
C71 N2 C75 118.6(6) . . ?
C46 N3 C43 118.4(6) . . ?
N12 N11 Ag2 124.7(5) . . ?
C122 N11 Ag2 123.5(5) . . ?
C122 N11 N12 110.0(6) . . ?
N6 N7 C119 113.3(7) . . ?
N6 N7 H7 121(6) . . ?
C119 N7 H7 126(5) . . ?
N4 C100 P1 113.4(5) . . ?
N4 C100 C101 122.5(6) . . ?
C101 C100 P1 123.6(5) . . ?
N12 N13 C121 107.4(6) . . ?
N13 N12 N11 108.6(6) . . ?
C92 C93 P2 122.9(6) . . ?
C88 C93 P2 118.0(5) . . ?
C88 C93 C92 119.0(6) . . ?
N4 C104 P2 113.0(5) . . ?
N4 C104 C103 121.6(6) . . ?
C103 C104 P2 124.8(5) . . ?
N9 N10 C117 106.6(6) . . ?
C95 C94 P2 120.9(6) . . ?
C95 C94 C99 118.5(7) . . ?
C99 C94 P2 120.2(5) . . ?
N10 N9 N8 110.3(6) . . ?
C9 C8 P8 122.6(5) . . ?
C9 C8 C7 118.2(7) . . ?
C7 C8 P8 119.2(5) . . ?
N2 C71 P4 110.4(5) . . ?
N2 C71 C72 122.2(7) . . ?
C72 C71 P4 126.8(6) . . ?
N1 C13 P8 112.1(5) . . ?
N1 C13 C14 122.4(6) . . ?
C14 C13 P8 125.2(5) . . ?
N2 C75 P3 113.3(5) . . ?
N2 C75 C74 122.3(7) . . ?
C74 C75 P3 123.5(6) . . ?
N11 C122 S2 123.8(5) . . ?
N11 C122 C121 104.1(7) . . ?
C121 C122 S2 132.0(6) . . ?
C80 C81 P3 119.0(6) . . ?
C80 C81 C76 118.7(7) . . ?
C76 C81 P3 121.2(5) . . ?
N1 C17 P7 111.8(5) . . ?
N1 C17 C16 122.8(6) . . ?
C16 C17 P7 125.2(5) . . ?
C83 C82 P3 123.0(6) . . ?
C87 C82 P3 117.5(6) . . ?
C87 C82 C83 119.5(7) . . ?
N8 C118 S5 122.5(5) . . ?
N8 C118 C117 105.3(6) . . ?
C117 C118 S5 132.1(5) . . ?
C108 C107 H107 119.5 . . ?
C106 C107 H107 119.5 . . ?
C106 C107 C108 120.9(7) . . ?
N3 C43 P6 112.3(5) . . ?
N3 C43 C42 122.7(7) . . ?
C42 C43 P6 124.7(6) . . ?
C100 C101 H101 120.9 . . ?
C102 C101 C100 118.2(7) . . ?
C102 C101 H101 120.9 . . ?
C91 C90 H90 120.2 . . ?
C89 C90 H90 120.2 . . ?
C89 C90 C91 119.6(7) . . ?
N3 C46 P5 112.3(5) . . ?
N3 C46 C45 122.5(6) . . ?
C45 C46 P5 125.0(6) . . ?
C22 C23 P7 123.9(6) . . ?
C22 C23 C18 118.6(7) . . ?
C18 C23 P7 117.5(6) . . ?
C108 C109 P1 122.7(5) . . ?
C108 C109 C110 119.3(7) . . ?
C110 C109 P1 117.7(5) . . ?
C8 C9 H9 119.5 . . ?
C10 C9 C8 121.1(7) . . ?
C10 C9 H9 119.5 . . ?
C40 C41 P6 124.3(6) . . ?
C40 C41 C36 118.7(8) . . ?
C36 C41 P6 116.9(6) . . ?
N10 C117 C118 109.9(6) . . ?
N10 C117 H117 125.0 . . ?
C118 C117 H117 125.0 . . ?
C104 C103 H103 120.5 . . ?
C102 C103 C104 119.0(7) . . ?
C102 C103 H103 120.5 . . ?
C90 C91 H91 119.8 . . ?
C92 C91 C90 120.4(7) . . ?
C92 C91 H91 119.8 . . ?
C107 C108 C109 120.3(7) . . ?
C107 C108 H108 119.9 . . ?
C109 C108 H108 119.9 . . ?
C63 C64 P4 124.4(6) . . ?
C59 C64 P4 117.6(6) . . ?
C59 C64 C63 118.0(7) . . ?
C29 C24 P7 117.5(6) . . ?
C25 C24 P7 123.0(6) . . ?
C25 C24 C29 119.4(8) . . ?
C116 C111 P1 117.2(6) . . ?
C116 C111 C112 119.2(7) . . ?
C112 C111 P1 123.5(5) . . ?
C13 C14 H14A 120.6 . . ?
C15 C14 C13 118.8(7) . . ?
C15 C14 H14A 120.6 . . ?
C93 C92 H92 119.9 . . ?
C91 C92 C93 120.2(7) . . ?
C91 C92 H92 119.9 . . ?
C94 C95 H95 119.3 . . ?
C96 C95 C94 121.3(8) . . ?
C96 C95 H95 119.3 . . ?
C93 C88 H88 119.7 . . ?
C93 C88 C89 120.5(7) . . ?
C89 C88 H88 119.7 . . ?
C35 C34 H34 119.0 . . ?
C33 C34 H34 119.0 . . ?
C33 C34 C35 122.0(8) . . ?
C66 C65 P4 117.3(6) . . ?
C70 C65 P4 122.8(6) . . ?
C70 C65 C66 119.8(7) . . ?
C41 C40 H40 119.7 . . ?
C39 C40 C41 120.5(8) . . ?
C123a S3a Ag6 113.0(10) . . ?
C123a S3a Ag2 100.3(9) . . ?
C126b S4b Ag2 114.1(18) . . ?
N19a C123a S3 129.4(16) . . ?
C124a C123a S3 127.2(17) . . ?
C125b C126b N14 100(2) . . ?
N15b N14b H14 121.2 . . ?
C126b N14b H14 121.2 . . ?
N14b N15b N16 101(2) . . ?
C126b C125b N16 111(3) . . ?
N15b N14b C126 118(3) . . ?
N15b N16b C125 109(3) . . ?
C126b C125b H125 124.3 . . ?
N16b C125b H125 124.3 . . ?
C125b C126b S4 139(3) . . ?
N14b C126b S4 120(3) . . ?
N18a N17a C124 116(2) . . ?
N19a C123a C124 103.4(18) . . ?
N17a C124a H124 127.9 . . ?
C123a C124a H124 127.9 . . ?
N18a N19a C123 111(2) . . ?
N17a C124a C123 104.2(17) . . ?
N17a N18a N19 104.9(19) . . ?
C123a N19a H19A 124.3 . . ?
N18a N19a H19A 124.3 . . ?
S4b Ag1 Ag2 45.9(6) . . ?
S3a Ag1 Ag2 54.7(3) . . ?
S4b Ag2 Ag3 158.4(4) . . ?
S3a Ag2 Ag3 162.6(3) . . ?
S3a Ag2 Ag1 62.1(2) . . ?
S4b Ag2 Ag1 65.3(5) . . ?
S3a Ag2 Ag5 101.8(3) . . ?
S4b Ag2 Ag5 96.2(5) . . ?
S4b Ag2 S5 115.1(4) . . ?
AG7b S1 Ag4 146.7(4) . . ?
AG7b S1 Ag5 103.6(4) . . ?
Ag2 S3a Ag1 63.3(3) . . ?
Ag2 S4b Ag1 68.8(4) . . ?
Ag2 S3a Ag6 100.5(5) . . ?
P6 AG6a S1 96.00(7) . . ?
P6 AG6a S3 114.0(3) . . ?
P7 AG6a P6 119.05(7) . . ?
P7 AG7b P6 121.0(4) . . ?
P7 AG6a S1 114.33(8) . . ?
P7 AG6a S3 95.4(2) . . ?
S1 AG7b P6 104.7(4) . . ?
S1 AG7b P7 132.2(6) . . ?
S1 AG6a S3 119.9(3) . . ?
C39 C40 H40 119.7 . . ?
C34 C35 H35 119.7 . . ?
C34 C35 C30 120.7(8) . . ?
C30 C35 H35 119.7 . . ?
C8 C7 H7A 120.1 . . ?
C12 C7 C8 119.9(7) . . ?
C12 C7 H7A 120.1 . . ?
C2 C1 P8 117.1(6) . . ?
C2 C1 C6 118.9(7) . . ?
C6 C1 P8 124.0(6) . . ?
C23 C22 H22 120.3 . . ?
C21 C22 C23 119.4(9) . . ?
C21 C22 H22 120.3 . . ?
C35 C30 P6 124.4(6) . . ?
C35 C30 C31 116.9(7) . . ?
C31 C30 P6 118.7(6) . . ?
C85 C84 H84 119.7 . . ?
C85 C84 C83 120.7(8) . . ?
C83 C84 H84 119.7 . . ?
C111 C116 H116 120.1 . . ?
C111 C116 C115 119.8(8) . . ?
C115 C116 H116 120.1 . . ?
C81 C80 H80 120.0 . . ?
C79 C80 C81 120.1(9) . . ?
C79 C80 H80 120.0 . . ?
C43 C42 H42 120.9 . . ?
C43 C42 C44 118.2(7) . . ?
C44 C42 H42 120.9 . . ?
N13 C121 C122 109.8(7) . . ?
N13 C121 H121 125.1 . . ?
C122 C121 H121 125.1 . . ?
C94 C99 H99 120.0 . . ?
C94 C99 C98 120.1(7) . . ?
C98 C99 H99 120.0 . . ?
C17 C16 H16 120.9 . . ?
C15 C16 C17 118.1(7) . . ?
C15 C16 H16 120.9 . . ?
C114 C113 H113 120.2 . . ?
C114 C113 C112 119.6(8) . . ?
C112 C113 H113 120.2 . . ?
N5 N6 N7 106.4(8) . . ?
C58 C53 P5 117.3(6) . . ?
C58 C53 C54 118.9(8) . . ?
C54 C53 P5 123.8(7) . . ?
C23 C18 H18 119.7 . . ?
C19 C18 C23 120.5(9) . . ?
C19 C18 H18 119.7 . . ?
C90 C89 C88 120.2(7) . . ?
C90 C89 H89 119.9 . . ?
C88 C89 H89 119.9 . . ?
C109 C110 H110 120.2 . . ?
C105 C110 C109 119.5(8) . . ?
C105 C110 H110 120.2 . . ?
C84 C85 H85 119.7 . . ?
C84 C85 C86 120.6(8) . . ?
C86 C85 H85 119.7 . . ?
C40 C39 H39 120.1 . . ?
C38 C39 C40 119.8(9) . . ?
C38 C39 H39 120.1 . . ?
C71 C72 H72 121.1 . . ?
C73 C72 C71 117.9(7) . . ?
C73 C72 H72 121.1 . . ?
C1 C2 H2 119.2 . . ?
C1 C2 C3 121.7(9) . . ?
C3 C2 H2 119.2 . . ?
C76 C77 H77 119.7 . . ?
C78 C77 H77 119.7 . . ?
C78 C77 C76 120.6(8) . . ?
C47 C52 P5 119.1(6) . . ?
C51 C52 P5 122.1(7) . . ?
C51 C52 C47 118.1(8) . . ?
C7 C12 H12 119.6 . . ?
C11 C12 C7 120.7(8) . . ?
C11 C12 H12 119.6 . . ?
C81 C76 H76 119.8 . . ?
C77 C76 C81 120.3(7) . . ?
C77 C76 H76 119.8 . . ?
C64 C63 H63 119.5 . . ?
C62 C63 C64 121.0(8) . . ?
C62 C63 H63 119.5 . . ?
C75 C74 H74 120.6 . . ?
C73 C74 C75 118.8(7) . . ?
C73 C74 H74 120.6 . . ?
N7 C119 S1 127.6(6) . . ?
N7 C119 C120 101.8(8) . . ?
C120 C119 S1 130.6(8) . . ?
C96 C97 H97 120.6 . . ?
C96 C97 C98 118.9(8) . . ?
C98 C97 H97 120.6 . . ?
C46 C45 H45 120.9 . . ?
C44 C45 C46 118.1(7) . . ?
C44 C45 H45 120.9 . . ?
C113 C114 H114 119.6 . . ?
C115 C114 C113 120.8(8) . . ?
C115 C114 H114 119.6 . . ?
C82 C83 H83 120.3 . . ?
C84 C83 C82 119.3(7) . . ?
C84 C83 H83 120.3 . . ?
C1 C6 H6 120.0 . . ?
C1 C6 C5 120.1(9) . . ?
C5 C6 H6 120.0 . . ?
C12 C11 H11 120.1 . . ?
C12 C11 C10 119.7(8) . . ?
C10 C11 H11 120.1 . . ?
C111 C112 H112 119.7 . . ?
C113 C112 C111 120.6(7) . . ?
C113 C112 H112 119.7 . . ?
C101 C102 H102 120.0 . . ?
C103 C102 C101 119.9(7) . . ?
C103 C102 H102 120.0 . . ?
C82 C87 H87 120.0 . . ?
C82 C87 C86 120.0(8) . . ?
C86 C87 H87 120.0 . . ?
C72 C73 H73 119.9 . . ?
C74 C73 C72 120.2(8) . . ?
C74 C73 H73 119.9 . . ?
C14 C15 C16 119.6(7) . . ?
C14 C15 H15 120.2 . . ?
C16 C15 H15 120.2 . . ?
C95 C96 C97 120.4(8) . . ?
C95 C96 H96 119.8 . . ?
C97 C96 H96 119.8 . . ?
C65 C66 H66 120.2 . . ?
C65 C66 C67 119.6(9) . . ?
C67 C66 H66 120.2 . . ?
C42 C44 H44 119.9 . . ?
C45 C44 C42 120.1(8) . . ?
C45 C44 H44 119.9 . . ?
C116 C115 H115 120.0 . . ?
C114 C115 C116 119.9(8) . . ?
C114 C115 H115 120.0 . . ?
C30 C31 H31 119.1 . . ?
C32 C31 C30 121.7(8) . . ?
C32 C31 H31 119.1 . . ?
C41 C36 H36 119.8 . . ?
C37 C36 C41 120.4(9) . . ?
C37 C36 H36 119.8 . . ?
C34 C33 H33 120.0 . . ?
C34 C33 C32 120.0(8) . . ?
C32 C33 H33 120.0 . . ?
C9 C10 C11 120.3(8) . . ?
C9 C10 H10 119.8 . . ?
C11 C10 H10 119.8 . . ?
C52 C47 H47 119.4 . . ?
C48 C47 C52 121.3(8) . . ?
C48 C47 H47 119.4 . . ?
C6 C5 H5 119.9 . . ?
C4 C5 C6 120.1(9) . . ?
C4 C5 H5 119.9 . . ?
C107 C106 H106 120.6 . . ?
C107 C106 C105 118.8(8) . . ?
C105 C106 H106 120.6 . . ?
C22 C21 H21 119.8 . . ?
C20 C21 C22 120.3(9) . . ?
C20 C21 H21 119.8 . . ?
C99 C98 H98 119.6 . . ?
C97 C98 C99 120.8(8) . . ?
C97 C98 H98 119.6 . . ?
N6 N5 C120 108.5(8) . . ?
C24 C29 H29 119.7 . . ?
C24 C29 C28 120.6(9) . . ?
C28 C29 H29 119.7 . . ?
C5 C4 H4 119.9 . . ?
C5 C4 C3 120.3(8) . . ?
C3 C4 H4 119.9 . . ?
C53 C58 H58 119.7 . . ?
C53 C58 C57 120.6(10) . . ?
C57 C58 H58 119.7 . . ?
C65 C70 H70 119.9 . . ?
C65 C70 C69 120.2(9) . . ?
C69 C70 H70 119.9 . . ?
C110 C105 C106 121.2(8) . . ?
C110 C105 H105 119.4 . . ?
C106 C105 H105 119.4 . . ?
C39 C38 H38 119.8 . . ?
C39 C38 C37 120.4(9) . . ?
C37 C38 H38 119.8 . . ?
C77 C78 H78 120.3 . . ?
C77 C78 C79 119.5(8) . . ?
C79 C78 H78 120.3 . . ?
C31 C32 H32 120.7 . . ?
C33 C32 C31 118.5(9) . . ?
C33 C32 H32 120.7 . . ?
C47 C48 H48 120.2 . . ?
C49 C48 C47 119.5(10) . . ?
C49 C48 H48 120.2 . . ?
C64 C59 H59 119.7 . . ?
C64 C59 C60 120.5(9) . . ?
C60 C59 H59 119.7 . . ?
C18 C19 H19 119.4 . . ?
C20 C19 C18 121.1(10) . . ?
C20 C19 H19 119.4 . . ?
C66 C67 H67 120.2 . . ?
C68 C67 C66 119.5(9) . . ?
C68 C67 H67 120.2 . . ?
C85 C86 C87 119.8(9) . . ?
C85 C86 H86 120.1 . . ?
C87 C86 H86 120.1 . . ?
C63 C62 H62 119.7 . . ?
C63 C62 C61 120.6(9) . . ?
C61 C62 H62 119.7 . . ?
C2 C3 H3 120.5 . . ?
C4 C3 C2 119.0(9) . . ?
C4 C3 H3 120.5 . . ?
C67 C68 H68 119.4 . . ?
C67 C68 C69 121.3(9) . . ?
C69 C68 H68 119.4 . . ?
C21 C20 H20 120.0 . . ?
C19 C20 C21 119.9(9) . . ?
C19 C20 H20 120.0 . . ?
C70 C69 H69 120.2 . . ?
C68 C69 C70 119.6(9) . . ?
C68 C69 H69 120.2 . . ?
C62 C61 H61 120.1 . . ?
C62 C61 C60 119.9(9) . . ?
C60 C61 H61 120.1 . . ?
C80 C79 H79 119.6 . . ?
C78 C79 C80 120.8(9) . . ?
C78 C79 H79 119.6 . . ?
C53 C54 H54 120.4 . . ?
C53 C54 C55 119.2(11) . . ?
C55 C54 H54 120.4 . . ?
C29 C28 H28 120.0 . . ?
C27 C28 C29 120.1(10) . . ?
C27 C28 H28 120.0 . . ?
C52 C51 H51 119.6 . . ?
C50 C51 C52 120.7(10) . . ?
C50 C51 H51 119.6 . . ?
C36 C37 C38 120.1(9) . . ?
C36 C37 H37 120.0 . . ?
C38 C37 H37 120.0 . . ?
C24 C25 H25 119.8 . . ?
C24 C25 C26 120.4(10) . . ?
C26 C25 H25 119.8 . . ?
C119 C120 H120 125.0 . . ?
N5 C120 C119 109.9(9) . . ?
N5 C120 H120 125.0 . . ?
C48 C49 H49 120.2 . . ?
C50 C49 C48 119.7(10) . . ?
C50 C49 H49 120.2 . . ?
C51 C50 C49 120.7(10) . . ?
C51 C50 H50 119.7 . . ?
C49 C50 H50 119.7 . . ?
C54 C55 H55 119.8 . . ?
C56 C55 C54 120.3(11) . . ?
C56 C55 H55 119.8 . . ?
C28 C27 H27 119.8 . . ?
C28 C27 C26 120.4(9) . . ?
C26 C27 H27 119.8 . . ?
C55 C56 H56 119.1 . . ?
C55 C56 C57 121.9(11) . . ?
C57 C56 H56 119.1 . . ?
C58 C57 H57 120.5 . . ?
C56 C57 C58 119.1(12) . . ?
C56 C57 H57 120.5 . . ?
C59 C60 H60 120.1 . . ?
C61 C60 C59 119.9(10) . . ?
C61 C60 H60 120.1 . . ?
C25 C26 H26 120.5 . . ?
C27 C26 C25 118.9(11) . . ?
C27 C26 H26 120.5 . . ?
H1A O1 H1B 109.5 . . ?
H2A O2 H2B 109.5 . . ?

loop_
_geom_bond_atom_site_label_1
_geom_bond_atom_site_label_2
_geom_bond_distance
_geom_bond_site_symmetry_2
_geom_bond_publ_flag
Ag3 Ag5 3.2792(9) . ?
Ag3 Ag2 3.1449(9) . ?
Ag3 S5 2.6351(17) . ?
Ag3 P2 2.4752(17) . ?
Ag3 P3 2.4715(17) . ?
Ag3 S2 2.7098(18) . ?
AG6a P6 2.5242(18) . ?
AG6a P7 2.5038(18) . ?
AG6a S1 2.746(2) . ?
AG6a S3 2.801(13) . ?
N14b H14 0.8800 . ?
N14b C126 1.40(4) . ?
N14b N15 1.33(4) . ?
N16b N15 1.34(4) . ?
C126b C125 1.30(4) . ?
N16b C125 1.42(3) . ?
C125b H125 0.9500 . ?
C126b S4 1.710(19) . ?
C124a H124 0.9500 . ?
C124a C123 1.49(3) . ?
S3a C123 1.741(16) . ?
C124a N17 1.33(3) . ?
C123a N19 1.39(3) . ?
N19a H19A 0.8800 . ?
N17a N18 1.32(3) . ?
N19a N18 1.37(3) . ?
Ag4 Ag5 2.9239(8) . ?
Ag4 P4 2.4449(18) . ?
Ag4 S2 2.7288(18) . ?
Ag4 P5 2.4320(18) . ?
Ag4 S1 2.6743(19) . ?
Ag1 Ag2 2.8724(9) . ?
Ag1 S5 2.6972(17) . ?
Ag1 P1 2.4811(17) . ?
Ag1 P8 2.4578(17) . ?
Ag1 S3 2.841(12) . ?
Ag1 S4 2.800(16) . ?
Ag5 Ag2 2.8245(10) . ?
Ag5 S2 2.506(2) . ?
Ag5 S1 2.576(2) . ?
Ag5 N8 2.186(6) . ?
Ag2 S5 2.5078(18) . ?
Ag2 S3 2.624(14) . ?
Ag2 N11 2.190(6) . ?
Ag2 S4 2.21(3) . ?
S5 C118 1.746(7) . ?
P2 C93 1.817(7) . ?
P2 C104 1.832(7) . ?
P2 C94 1.832(7) . ?
P1 C100 1.833(7) . ?
P1 C109 1.823(7) . ?
P1 C111 1.823(7) . ?
P8 C8 1.827(7) . ?
P8 C13 1.832(7) . ?
P8 C1 1.830(7) . ?
P3 C75 1.830(7) . ?
P3 C81 1.838(7) . ?
P3 C82 1.808(7) . ?
P4 C71 1.821(7) . ?
P4 C64 1.831(8) . ?
P4 C65 1.823(7) . ?
S2 C122 1.744(7) . ?
P6 C43 1.836(7) . ?
P6 C41 1.818(8) . ?
P6 C30 1.813(7) . ?
P6 Ag7 2.549(10) . ?
P7 C17 1.826(7) . ?
P7 C23 1.819(8) . ?
P7 C24 1.833(7) . ?
P7 Ag7 2.428(10) . ?
P5 C46 1.827(7) . ?
P5 C53 1.815(8) . ?
P5 C52 1.821(8) . ?
S1 C119 1.734(9) . ?
S1 Ag7 2.399(13) . ?
N4 C100 1.337(8) . ?
N4 C104 1.357(8) . ?
N1 C13 1.340(8) . ?
N1 C17 1.341(9) . ?
N8 N9 1.348(9) . ?
N8 C118 1.349(9) . ?
N2 C71 1.342(9) . ?
N2 C75 1.342(9) . ?
N3 C43 1.346(9) . ?
N3 C46 1.338(9) . ?
N11 N12 1.346(9) . ?
N11 C122 1.343(9) . ?
N7 N6 1.339(10) . ?
N7 C119 1.340(10) . ?
N7 H7 0.99(10) . ?
C100 C101 1.389(10) . ?
N13 N12 1.329(9) . ?
N13 C121 1.333(10) . ?
C93 C92 1.395(10) . ?
C93 C88 1.377(10) . ?
C104 C103 1.389(10) . ?
N10 N9 1.326(9) . ?
N10 C117 1.327(10) . ?
C94 C95 1.388(10) . ?
C94 C99 1.390(10) . ?
C8 C9 1.390(10) . ?
C8 C7 1.400(10) . ?
C71 C72 1.389(10) . ?
C13 C14 1.384(10) . ?
C75 C74 1.374(10) . ?
C122 C121 1.391(10) . ?
C81 C80 1.386(10) . ?
C81 C76 1.391(10) . ?
C17 C16 1.390(10) . ?
C82 C83 1.394(10) . ?
C82 C87 1.379(11) . ?
C118 C117 1.385(10) . ?
C107 H107 0.9500 . ?
C107 C108 1.376(10) . ?
C107 C106 1.367(11) . ?
C43 C42 1.377(11) . ?
C101 H101 0.9500 . ?
C101 C102 1.385(10) . ?
C90 H90 0.9500 . ?
C90 C91 1.386(12) . ?
C90 C89 1.371(11) . ?
C46 C45 1.388(10) . ?
C23 C22 1.394(11) . ?
C23 C18 1.408(11) . ?
C109 C108 1.379(10) . ?
C109 C110 1.391(10) . ?
C9 H9 0.9500 . ?
C9 C10 1.371(11) . ?
C41 C40 1.388(11) . ?
C41 C36 1.392(11) . ?
C117 H117 0.9500 . ?
C103 H103 0.9500 . ?
C103 C102 1.371(10) . ?
C91 H91 0.9500 . ?
C91 C92 1.377(10) . ?
C108 H108 0.9500 . ?
C64 C63 1.387(10) . ?
C64 C59 1.379(12) . ?
C24 C29 1.372(11) . ?
C24 C25 1.363(11) . ?
C111 C116 1.390(10) . ?
C111 C112 1.393(10) . ?
C14 H14A 0.9500 . ?
C14 C15 1.379(11) . ?
C92 H92 0.9500 . ?
C95 H95 0.9500 . ?
C95 C96 1.375(12) . ?
C88 H88 0.9500 . ?
C88 C89 1.393(10) . ?
C34 H34 0.9500 . ?
C34 C35 1.374(11) . ?
C34 C33 1.365(14) . ?
C65 C66 1.386(11) . ?
C65 C70 1.368(11) . ?
C40 H40 0.9500 . ?
C40 C39 1.387(12) . ?
C35 H35 0.9500 . ?
C35 C30 1.395(10) . ?
C7 H7A 0.9500 . ?
C7 C12 1.382(11) . ?
C1 C2 1.374(11) . ?
C1 C6 1.381(11) . ?
C22 H22 0.9500 . ?
C22 C21 1.392(12) . ?
C30 C31 1.413(12) . ?
C84 H84 0.9500 . ?
C84 C85 1.359(13) . ?
C84 C83 1.393(11) . ?
C116 H116 0.9500 . ?
C116 C115 1.407(12) . ?
C80 H80 0.9500 . ?
C80 C79 1.382(13) . ?
C42 H42 0.9500 . ?
C42 C44 1.382(11) . ?
C121 H121 0.9500 . ?
C99 H99 0.9500 . ?
C99 C98 1.391(11) . ?
C16 H16 0.9500 . ?
C16 C15 1.381(11) . ?
C113 H113 0.9500 . ?
C113 C114 1.378(12) . ?
C113 C112 1.392(11) . ?
N6 N5 1.296(12) . ?
C53 C58 1.373(12) . ?
C53 C54 1.394(12) . ?
C18 H18 0.9500 . ?
C18 C19 1.364(12) . ?
C89 H89 0.9500 . ?
C110 H110 0.9500 . ?
C110 C105 1.371(12) . ?
C85 H85 0.9500 . ?
C85 C86 1.366(14) . ?
C39 H39 0.9500 . ?
C39 C38 1.366(14) . ?
C72 H72 0.9500 . ?
C72 C73 1.382(12) . ?
C2 H2 0.9500 . ?
C2 C3 1.384(12) . ?
C77 H77 0.9500 . ?
C77 C76 1.386(10) . ?
C77 C78 1.364(12) . ?
C52 C47 1.386(12) . ?
C52 C51 1.381(12) . ?
C12 H12 0.9500 . ?
C12 C11 1.372(13) . ?
C76 H76 0.9500 . ?
C63 H63 0.9500 . ?
C63 C62 1.360(12) . ?
C74 H74 0.9500 . ?
C74 C73 1.367(11) . ?
C119 C120 1.371(13) . ?
C97 H97 0.9500 . ?
C97 C96 1.385(13) . ?
C97 C98 1.386(12) . ?
C45 H45 0.9500 . ?
C45 C44 1.378(11) . ?
C114 H114 0.9500 . ?
C114 C115 1.372(13) . ?
C83 H83 0.9500 . ?
C6 H6 0.9500 . ?
C6 C5 1.390(12) . ?
C11 H11 0.9500 . ?
C11 C10 1.374(12) . ?
C112 H112 0.9500 . ?
C102 H102 0.9500 . ?
C87 H87 0.9500 . ?
C87 C86 1.402(12) . ?
C73 H73 0.9500 . ?
C15 H15 0.9500 . ?
C96 H96 0.9500 . ?
C66 H66 0.9500 . ?
C66 C67 1.392(12) . ?
C44 H44 0.9500 . ?
C115 H115 0.9500 . ?
C31 H31 0.9500 . ?
C31 C32 1.405(12) . ?
C36 H36 0.9500 . ?
C36 C37 1.374(13) . ?
C33 H33 0.9500 . ?
C33 C32 1.383(13) . ?
C10 H10 0.9500 . ?
C47 H47 0.9500 . ?
C47 C48 1.376(12) . ?
C5 H5 0.9500 . ?
C5 C4 1.376(15) . ?
C106 H106 0.9500 . ?
C106 C105 1.385(13) . ?
C21 H21 0.9500 . ?
C21 C20 1.392(14) . ?
C98 H98 0.9500 . ?
N5 C120 1.357(14) . ?
C29 H29 0.9500 . ?
C29 C28 1.380(13) . ?
C4 H4 0.9500 . ?
C4 C3 1.377(14) . ?
C58 H58 0.9500 . ?
C58 C57 1.396(13) . ?
C70 H70 0.9500 . ?
C70 C69 1.386(13) . ?
C105 H105 0.9500 . ?
C38 H38 0.9500 . ?
C38 C37 1.381(14) . ?
C78 H78 0.9500 . ?
C78 C79 1.379(14) . ?
C32 H32 0.9500 . ?
C48 H48 0.9500 . ?
C48 C49 1.375(15) . ?
C59 H59 0.9500 . ?
C59 C60 1.387(14) . ?
C19 H19 0.9500 . ?
C19 C20 1.353(14) . ?
C67 H67 0.9500 . ?
C67 C68 1.360(15) . ?
C86 H86 0.9500 . ?
C62 H62 0.9500 . ?
C62 C61 1.361(14) . ?
C3 H3 0.9500 . ?
C68 H68 0.9500 . ?
C68 C69 1.362(15) . ?
C20 H20 0.9500 . ?
C69 H69 0.9500 . ?
C61 H61 0.9500 . ?
C61 C60 1.367(15) . ?
C79 H79 0.9500 . ?
C54 H54 0.9500 . ?
C54 C55 1.396(15) . ?
C28 H28 0.9500 . ?
C28 C27 1.359(16) . ?
C51 H51 0.9500 . ?
C51 C50 1.366(15) . ?
C37 H37 0.9500 . ?
C25 H25 0.9500 . ?
C25 C26 1.403(15) . ?
C120 H120 0.9500 . ?
C49 H49 0.9500 . ?
C49 C50 1.372(17) . ?
C50 H50 0.9500 . ?
C55 H55 0.9500 . ?
C55 C56 1.336(19) . ?
C27 H27 0.9500 . ?
C27 C26 1.374(17) . ?
C56 H56 0.9500 . ?
C56 C57 1.353(18) . ?
C57 H57 0.9500 . ?
C60 H60 0.9500 . ?
C26 H26 0.9500 . ?
O1 H1A 0.8699 . ?
O1 H1B 0.8703 . ?
O2 H2A 0.8699 . ?
O2 H2B 0.8704 . ?

loop_
_geom_torsion_atom_site_label_1
_geom_torsion_atom_site_label_2
_geom_torsion_atom_site_label_3
_geom_torsion_atom_site_label_4
_geom_torsion
_geom_torsion_site_symmetry_1
_geom_torsion_site_symmetry_2
_geom_torsion_site_symmetry_3
_geom_torsion_site_symmetry_4
_geom_torsion_publ_flag
S3a C123a N19a N18a -180(2) . . . . ?
S4b C126b C125b N16b 179(4) . . . . ?
AG6a S3a C123a N19a -77(3) . . . . ?
C124a N17a N18a N19a 5(3) . . . . ?
N17a C124a C123a N19a 0(2) . . . . ?
C123a N19a N18a N17a -5(3) . . . . ?
C123a C124a N17a N18a -3(3) . . . . ?
N15b N14b C126b C125b -2(4) . . . . ?
N15b N16b C125b C126b 4(4) . . . . ?
C124a C123a N19a N18a 3(3) . . . . ?
N17a C124a C123a S3a -177.5(19) . . . . ?
C126b N14b N15b N16b 5(4) . . . . ?
AG6a S3a C123a C124a 99(2) . . . . ?
C125b N16b N15b N14b -5(3) . . . . ?
N14b C126b C125b N16b -1(4) . . . . ?
N15b N14b C126b S4b 178(3) . . . . ?
N14b C126b S4b Ag1 96(4) . . . . ?
C125b C126b S4b Ag1 -84(5) . . . . ?
C125b C126b S4b Ag2 -154(5) . . . . ?
N14b C126b S4b Ag2 26(4) . . . . ?
Ag3 S5 C118 N8 -54.2(6) . . . . ?
Ag3 S5 C118 C117 125.0(7) . . . . ?
Ag3 P2 C93 C92 -177.3(5) . . . . ?
Ag3 P2 C93 C88 4.0(7) . . . . ?
Ag3 P2 C104 N4 53.1(5) . . . . ?
Ag3 P2 C104 C103 -118.3(6) . . . . ?
Ag3 P2 C94 C95 108.6(6) . . . . ?
Ag3 P2 C94 C99 -63.8(6) . . . . ?
Ag3 P3 C75 N2 72.8(5) . . . . ?
Ag3 P3 C75 C74 -96.6(6) . . . . ?
Ag3 P3 C81 C80 101.4(6) . . . . ?
Ag3 P3 C81 C76 -66.6(6) . . . . ?
Ag3 P3 C82 C83 160.4(5) . . . . ?
Ag3 P3 C82 C87 -21.9(8) . . . . ?
Ag3 S2 C122 N11 -53.1(6) . . . . ?
Ag3 S2 C122 C121 123.6(7) . . . . ?
AG7b P7 C17 N1 79.3(7) . . . . ?
AG6a P7 C17 N1 62.6(5) . . . . ?
AG6a P7 C17 C16 -112.3(6) . . . . ?
AG7b P7 C17 C16 -95.7(8) . . . . ?
AG7b P6 C43 N3 43.4(8) . . . . ?
AG6a P6 C43 N3 60.0(5) . . . . ?
AG6a P6 C43 C42 -114.5(6) . . . . ?
AG7b P6 C43 C42 -131.2(8) . . . . ?
Ag4 P4 C71 N2 -65.6(5) . . . . ?
Ag4 P4 C71 C72 106.0(7) . . . . ?
Ag4 P4 C64 C63 136.8(7) . . . . ?
Ag4 P4 C64 C59 -44.6(8) . . . . ?
Ag4 P4 C65 C66 24.7(8) . . . . ?
Ag4 P4 C65 C70 -158.3(6) . . . . ?
Ag4 S2 C122 N11 96.6(6) . . . . ?
Ag4 S2 C122 C121 -86.6(7) . . . . ?
Ag4 P5 C46 N3 -48.7(6) . . . . ?
Ag4 P5 C46 C45 126.1(6) . . . . ?
Ag4 P5 C53 C58 -9.8(8) . . . . ?
Ag4 P5 C53 C54 170.8(7) . . . . ?
Ag4 P5 C52 C47 64.4(7) . . . . ?
Ag4 P5 C52 C51 -106.0(8) . . . . ?
Ag4 S1 C119 N7 103.9(7) . . . . ?
Ag4 S1 C119 C120 -75.6(9) . . . . ?
Ag1 S3a C123a N19a 94(2) . . . . ?
Ag1 S3a C123a C124a -89(2) . . . . ?
Ag1 S5 C118 N8 90.8(6) . . . . ?
Ag1 S5 C118 C117 -90.0(8) . . . . ?
Ag1 P1 C100 N4 -62.1(5) . . . . ?
Ag1 P1 C100 C101 110.1(6) . . . . ?
Ag1 P1 C109 C108 158.5(5) . . . . ?
Ag1 P1 C109 C110 -28.8(7) . . . . ?
Ag1 P1 C111 C116 -47.5(6) . . . . ?
Ag1 P1 C111 C112 136.2(6) . . . . ?
Ag1 P8 C8 C9 162.4(6) . . . . ?
Ag1 P8 C8 C7 -17.1(7) . . . . ?
Ag1 P8 C13 N1 -59.4(5) . . . . ?
Ag1 P8 C13 C14 115.2(6) . . . . ?
Ag1 P8 C1 C2 -38.2(7) . . . . ?
Ag1 P8 C1 C6 143.5(6) . . . . ?
Ag5 S2 C122 N11 26.4(6) . . . . ?
AG7b P7 C23 C22 -168.6(7) . . . . ?
AG6a P7 C23 C22 -154.8(6) . . . . ?
AG7b P7 C23 C18 13.4(9) . . . . ?
AG6a P7 C23 C18 27.2(7) . . . . ?
Ag5 S2 C122 C121 -156.9(7) . . . . ?
Ag5 S1 C119 N7 34.6(7) . . . . ?
Ag5 S1 C119 C120 -145.0(8) . . . . ?
Ag5 N8 N9 N10 165.9(6) . . . . ?
Ag5 N8 C118 S5 15.0(10) . . . . ?
AG6a P6 C41 C40 -139.1(6) . . . . ?
AG7b P6 C41 C40 -135.7(7) . . . . ?
AG7b P6 C41 C36 48.5(6) . . . . ?
AG6a P6 C41 C36 45.2(6) . . . . ?
Ag5 N8 C118 C117 -164.3(6) . . . . ?
Ag2 S3a C123a C124a -154.4(18) . . . . ?
Ag2 S3a C123a N19a 29(3) . . . . ?
Ag2 S5 C118 N8 22.7(6) . . . . ?
Ag2 S5 C118 C117 -158.1(7) . . . . ?
Ag2 N11 N12 N13 164.3(5) . . . . ?
Ag2 N11 C122 S2 13.2(9) . . . . ?
Ag2 N11 C122 C121 -164.3(5) . . . . ?
S5 C118 C117 N10 180.0(6) . . . . ?
P2 C93 C92 C91 -178.0(6) . . . . ?
P2 C93 C88 C89 178.2(6) . . . . ?
P2 C104 C103 C102 173.0(6) . . . . ?
P2 C94 C95 C96 -173.3(6) . . . . ?
P2 C94 C99 C98 173.4(6) . . . . ?
P1 C100 C101 C102 -172.1(6) . . . . ?
P1 C109 C108 C107 172.8(6) . . . . ?
P1 C109 C110 C105 -172.2(7) . . . . ?
P1 C111 C116 C115 -176.4(6) . . . . ?
P1 C111 C112 C113 177.1(6) . . . . ?
P8 C8 C9 C10 -178.0(6) . . . . ?
P8 C8 C7 C12 177.4(6) . . . . ?
P8 C13 C14 C15 -173.2(6) . . . . ?
P8 C1 C2 C3 -178.5(7) . . . . ?
P8 C1 C6 C5 178.3(6) . . . . ?
P3 C75 C74 C73 170.4(7) . . . . ?
P3 C81 C80 C79 -168.5(8) . . . . ?
P3 C81 C76 C77 169.3(6) . . . . ?
P3 C82 C83 C84 178.7(6) . . . . ?
P3 C82 C87 C86 -176.6(8) . . . . ?
P4 C71 C72 C73 -171.3(7) . . . . ?
P4 C64 C63 C62 179.9(7) . . . . ?
P4 C64 C59 C60 179.9(9) . . . . ?
P4 C65 C66 C67 177.2(8) . . . . ?
P4 C65 C70 C69 -178.3(7) . . . . ?
S2 C122 C121 N13 -178.4(6) . . . . ?
P6 C43 C42 C44 173.8(6) . . . . ?
P6 C41 C40 C39 -173.5(6) . . . . ?
P6 C41 C36 C37 172.6(7) . . . . ?
P6 C30 C31 C32 -179.8(7) . . . . ?
P7 C17 C16 C15 174.9(6) . . . . ?
P7 C23 C22 C21 -175.1(6) . . . . ?
P7 C23 C18 C19 174.7(8) . . . . ?
P7 C24 C29 C28 -178.0(8) . . . . ?
P7 C24 C25 C26 178.1(10) . . . . ?
P5 C46 C45 C44 -173.7(6) . . . . ?
P5 C53 C58 C57 -179.5(9) . . . . ?
P5 C53 C54 C55 -179.3(9) . . . . ?
P5 C52 C47 C48 -171.2(7) . . . . ?
P5 C52 C51 C50 170.1(9) . . . . ?
S1 C119 C120 N5 178.1(7) . . . . ?
N4 C100 C101 C102 -0.5(11) . . . . ?
N4 C104 C103 C102 2.2(11) . . . . ?
N1 C13 C14 C15 0.8(12) . . . . ?
N1 C17 C16 C15 0.5(11) . . . . ?
N8 C118 C117 N10 -0.8(9) . . . . ?
N2 C71 C72 C73 -0.7(12) . . . . ?
N2 C75 C74 C73 1.9(12) . . . . ?
N3 C43 C42 C44 -0.2(12) . . . . ?
N3 C46 C45 C44 0.6(12) . . . . ?
N11 C122 C121 N13 -1.2(9) . . . . ?
N7 N6 N5 C120 -0.1(11) . . . . ?
N7 C119 C120 N5 -1.5(11) . . . . ?
C100 P1 C109 C108 -78.9(6) . . . . ?
C100 P1 C109 C110 93.8(6) . . . . ?
C100 P1 C111 C116 -169.5(6) . . . . ?
C100 P1 C111 C112 14.2(7) . . . . ?
C100 N4 C104 P2 -174.9(5) . . . . ?
C100 N4 C104 C103 -3.1(9) . . . . ?
C100 C101 C102 C103 -0.4(12) . . . . ?
N12 N11 C122 S2 179.1(5) . . . . ?
N12 N11 C122 C121 1.6(8) . . . . ?
N12 N13 C121 C122 0.5(9) . . . . ?
C93 P2 C104 N4 -175.6(5) . . . . ?
C93 P2 C104 C103 13.0(7) . . . . ?
C93 P2 C94 C95 -23.8(7) . . . . ?
C93 P2 C94 C99 163.8(6) . . . . ?
C93 C88 C89 C90 0.1(11) . . . . ?
C104 P2 C93 C92 59.3(6) . . . . ?
C104 P2 C93 C88 -119.5(6) . . . . ?
C104 P2 C94 C95 -133.2(6) . . . . ?
C104 P2 C94 C99 54.5(6) . . . . ?
C104 N4 C100 P1 174.6(5) . . . . ?
C104 N4 C100 C101 2.3(9) . . . . ?
C104 C103 C102 C101 -0.4(12) . . . . ?
C94 P2 C93 C92 -52.2(7) . . . . ?
C94 P2 C93 C88 129.1(6) . . . . ?
C94 P2 C104 N4 -65.4(5) . . . . ?
C94 P2 C104 C103 123.1(6) . . . . ?
C94 C95 C96 C97 -0.2(13) . . . . ?
C94 C99 C98 C97 -0.1(12) . . . . ?
N9 N8 C118 S5 -179.9(6) . . . . ?
N9 N8 C118 C117 0.7(9) . . . . ?
N9 N10 C117 C118 0.5(10) . . . . ?
C8 P8 C13 N1 172.3(5) . . . . ?
C8 P8 C13 C14 -13.1(7) . . . . ?
C8 P8 C1 C2 88.3(6) . . . . ?
C8 P8 C1 C6 -89.9(7) . . . . ?
C8 C9 C10 C11 0.2(13) . . . . ?
C8 C7 C12 C11 1.2(12) . . . . ?
C71 P4 C64 C63 20.8(8) . . . . ?
C71 P4 C64 C59 -160.6(7) . . . . ?
C71 P4 C65 C66 147.3(7) . . . . ?
C71 P4 C65 C70 -35.7(8) . . . . ?
C71 N2 C75 P3 -171.5(5) . . . . ?
C71 N2 C75 C74 -2.0(10) . . . . ?
C71 C72 C73 C74 0.6(14) . . . . ?
C13 P8 C8 C9 -70.7(7) . . . . ?
C13 P8 C8 C7 109.9(6) . . . . ?
C13 P8 C1 C2 -162.8(6) . . . . ?
C13 P8 C1 C6 18.9(7) . . . . ?
C13 N1 C17 P7 -176.0(5) . . . . ?
C13 N1 C17 C16 -0.9(10) . . . . ?
C13 C14 C15 C16 -1.2(13) . . . . ?
C75 P3 C81 C80 -140.5(7) . . . . ?
C75 P3 C81 C76 51.5(7) . . . . ?
C75 P3 C82 C83 35.6(7) . . . . ?
C75 P3 C82 C87 -146.7(7) . . . . ?
C75 N2 C71 P4 173.4(5) . . . . ?
C75 N2 C71 C72 1.4(10) . . . . ?
C75 C74 C73 C72 -1.1(14) . . . . ?
C122 N11 N12 N13 -1.4(8) . . . . ?
C81 P3 C75 N2 -44.7(6) . . . . ?
C81 P3 C75 C74 146.0(6) . . . . ?
C81 P3 C82 C83 -77.7(7) . . . . ?
C81 P3 C82 C87 99.9(7) . . . . ?
C81 C80 C79 C78 0.3(17) . . . . ?
C17 P7 C23 C22 -33.1(7) . . . . ?
C17 P7 C23 C18 148.9(6) . . . . ?
C17 P7 C24 C29 -100.9(7) . . . . ?
C17 P7 C24 C25 81.5(9) . . . . ?
C17 N1 C13 P8 174.9(5) . . . . ?
C17 N1 C13 C14 0.2(10) . . . . ?
C17 C16 C15 C14 0.6(13) . . . . ?
C82 P3 C75 N2 -154.5(5) . . . . ?
C82 P3 C75 C74 36.1(7) . . . . ?
C82 P3 C81 C80 -29.4(7) . . . . ?
C82 P3 C81 C76 162.5(6) . . . . ?
C82 C87 C86 C85 -3.1(17) . . . . ?
C118 N8 N9 N10 -0.4(9) . . . . ?
C107 C106 C105 C110 -0.2(16) . . . . ?
C43 P6 C41 C40 -15.3(7) . . . . ?
C43 P6 C41 C36 168.9(6) . . . . ?
AG6a P7 C24 C29 25.6(7) . . . . ?
AG7b P7 C24 C29 22.7(7) . . . . ?
AG7b P7 C24 C25 -154.9(9) . . . . ?
AG6a P7 C24 C25 -152.0(8) . . . . ?
C43 P6 C30 C35 105.0(7) . . . . ?
C43 P6 C30 C31 -76.6(7) . . . . ?
C43 N3 C46 P5 175.3(5) . . . . ?
C43 N3 C46 C45 0.4(10) . . . . ?
C43 C42 C44 C45 1.1(12) . . . . ?
C90 C91 C92 C93 -0.4(11) . . . . ?
C46 P5 C53 C58 115.7(7) . . . . ?
C46 P5 C53 C54 -63.8(9) . . . . ?
C46 P5 C52 C47 -56.4(7) . . . . ?
C46 P5 C52 C51 133.2(8) . . . . ?
C46 N3 C43 P6 -175.3(5) . . . . ?
C46 N3 C43 C42 -0.6(10) . . . . ?
C46 C45 C44 C42 -1.3(12) . . . . ?
C23 P7 C17 N1 -58.5(5) . . . . ?
C23 P7 C17 C16 126.6(6) . . . . ?
C23 P7 C24 C29 150.7(7) . . . . ?
C23 P7 C24 C25 -26.9(9) . . . . ?
C23 C22 C21 C20 -1.5(13) . . . . ?
C23 C18 C19 C20 2.5(15) . . . . ?
C109 P1 C100 N4 169.1(5) . . . . ?
C109 P1 C100 C101 -18.7(7) . . . . ?
C109 P1 C111 C116 85.1(6) . . . . ?
C109 P1 C111 C112 -91.2(6) . . . . ?
C109 C110 C105 C106 -0.8(15) . . . . ?
C9 C8 C7 C12 -2.1(11) . . . . ?
C41 P6 C43 N3 -63.6(5) . . . . ?
C41 P6 C43 C42 121.8(7) . . . . ?
C41 P6 C30 C35 -3.0(7) . . . . ?
C41 P6 C30 C31 175.5(6) . . . . ?
C41 C40 C39 C38 0.8(12) . . . . ?
C41 C36 C37 C38 1.6(14) . . . . ?
C117 N10 N9 N8 -0.1(10) . . . . ?
C91 C90 C89 C88 0.3(11) . . . . ?
C108 C107 C106 C105 1.3(13) . . . . ?
C108 C109 C110 C105 0.8(12) . . . . ?
C64 P4 C71 N2 55.4(5) . . . . ?
C64 P4 C71 C72 -133.1(7) . . . . ?
C64 P4 C65 C66 -103.3(7) . . . . ?
C64 P4 C65 C70 73.7(8) . . . . ?
C64 C63 C62 C61 -0.2(15) . . . . ?
C64 C59 C60 C61 0.4(19) . . . . ?
C24 P7 C17 N1 -167.2(5) . . . . ?
C24 P7 C17 C16 17.8(7) . . . . ?
C24 P7 C23 C22 76.0(7) . . . . ?
C24 P7 C23 C18 -102.0(6) . . . . ?
C24 C29 C28 C27 2.0(16) . . . . ?
C24 C25 C26 C27 -3(2) . . . . ?
C111 P1 C100 N4 62.1(5) . . . . ?
C111 P1 C100 C101 -125.7(6) . . . . ?
C111 P1 C109 C108 29.4(6) . . . . ?
C111 P1 C109 C110 -157.9(6) . . . . ?
C111 C116 C115 C114 0.5(13) . . . . ?
C92 C93 C88 C89 -0.6(11) . . . . ?
C95 C94 C99 C98 0.9(11) . . . . ?
C88 C93 C92 C91 0.7(11) . . . . ?
C34 C35 C30 P6 177.9(6) . . . . ?
C34 C35 C30 C31 -0.6(12) . . . . ?
C34 C33 C32 C31 -2.4(15) . . . . ?
C65 P4 C71 N2 163.7(5) . . . . ?
C65 P4 C71 C72 -24.7(8) . . . . ?
C65 P4 C64 C63 -91.2(8) . . . . ?
C65 P4 C64 C59 87.4(8) . . . . ?
C65 C66 C67 C68 0.9(16) . . . . ?
C65 C70 C69 C68 1.5(15) . . . . ?
C40 C41 C36 C37 -3.4(12) . . . . ?
C40 C39 C38 C37 -2.6(13) . . . . ?
C35 C34 C33 C32 0.6(15) . . . . ?
C35 C30 C31 C32 -1.3(13) . . . . ?
C7 C8 C9 C10 1.5(12) . . . . ?
C7 C12 C11 C10 0.5(13) . . . . ?
C1 P8 C8 C9 38.1(7) . . . . ?
C1 P8 C8 C7 -141.4(6) . . . . ?
C1 P8 C13 N1 64.3(5) . . . . ?
C1 P8 C13 C14 -121.1(7) . . . . ?
C1 C2 C3 C4 0.0(14) . . . . ?
C1 C6 C5 C4 0.1(13) . . . . ?
C22 C23 C18 C19 -3.4(13) . . . . ?
C22 C21 C20 C19 0.5(15) . . . . ?
C30 P6 C43 N3 -169.5(5) . . . . ?
C30 P6 C43 C42 16.0(7) . . . . ?
C30 P6 C41 C40 92.0(7) . . . . ?
C30 P6 C41 C36 -83.8(6) . . . . ?
C30 C31 C32 C33 2.7(15) . . . . ?
C84 C85 C86 C87 2.8(17) . . . . ?
C116 C111 C112 C113 0.9(11) . . . . ?
C80 C81 C76 C77 1.2(12) . . . . ?
C121 N13 N12 N11 0.5(8) . . . . ?
C99 C94 C95 C96 -0.8(11) . . . . ?
C113 C114 C115 C116 -2.0(13) . . . . ?
N6 N7 C119 S1 -178.2(6) . . . . ?
N6 N7 C119 C120 1.5(9) . . . . ?
N6 N5 C120 C119 1.1(13) . . . . ?
C53 P5 C46 N3 -177.1(5) . . . . ?
AG7b P6 C30 C35 -113.3(8) . . . . ?
AG6a P6 C30 C35 -128.1(6) . . . . ?
AG6a P6 C30 C31 50.4(7) . . . . ?
AG7b P6 C30 C31 65.1(9) . . . . ?
C53 P5 C46 C45 -2.3(8) . . . . ?
C53 P5 C52 C47 -168.8(6) . . . . ?
C53 P5 C52 C51 20.8(9) . . . . ?
C53 C58 C57 C56 -2.4(19) . . . . ?
C53 C54 C55 C56 -0.1(19) . . . . ?
C18 C23 C22 C21 2.9(12) . . . . ?
C18 C19 C20 C21 -1.0(16) . . . . ?
C89 C90 C91 C92 -0.1(11) . . . . ?
C110 C109 C108 C107 0.2(11) . . . . ?
C85 C84 C83 C82 -1.4(13) . . . . ?
C39 C38 C37 C36 1.4(14) . . . . ?
C2 C1 C6 C5 0.1(12) . . . . ?
C77 C78 C79 C80 -1.6(17) . . . . ?
C52 P5 C46 N3 69.9(6) . . . . ?
C52 P5 C46 C45 -115.4(7) . . . . ?
C52 P5 C53 C58 -131.4(7) . . . . ?
C52 P5 C53 C54 49.2(9) . . . . ?
C52 C47 C48 C49 1.2(15) . . . . ?
C52 C51 C50 C49 1(2) . . . . ?
C12 C11 C10 C9 -1.2(13) . . . . ?
C76 C81 C80 C79 -0.1(14) . . . . ?
C76 C77 C78 C79 2.7(15) . . . . ?
C63 C64 C59 C60 -1.4(15) . . . . ?
C63 C62 C61 C60 -0.9(17) . . . . ?
C119 N7 N6 N5 -0.9(10) . . . . ?
C114 C113 C112 C111 -2.3(12) . . . . ?
C83 C82 C87 C86 1.1(14) . . . . ?
C83 C84 C85 C86 -0.6(15) . . . . ?
C6 C1 C2 C3 -0.1(12) . . . . ?
AG6a S1 C119 N7 -63.0(7) . . . . ?
AG7b S1 C119 N7 -73.9(8) . . . . ?
AG7b S1 C119 C120 106.5(9) . . . . ?
AG6a S1 C119 C120 117.4(8) . . . . ?
C6 C5 C4 C3 -0.3(14) . . . . ?
C112 C111 C116 C115 0.0(11) . . . . ?
C112 C113 C114 C115 2.9(13) . . . . ?
C87 C82 C83 C84 1.1(12) . . . . ?
C96 C97 C98 C99 -0.8(13) . . . . ?
C66 C65 C70 C69 -1.3(13) . . . . ?
C66 C67 C68 C69 -0.7(17) . . . . ?
C36 C41 C40 C39 2.2(11) . . . . ?
C33 C34 C35 C30 1.0(14) . . . . ?
C47 C52 C51 C50 -0.5(15) . . . . ?
C47 C48 C49 C50 -1.1(17) . . . . ?
C5 C4 C3 C2 0.2(14) . . . . ?
C106 C107 C108 C109 -1.2(11) . . . . ?
C98 C97 C96 C95 0.9(13) . . . . ?
C29 C24 C25 C26 0.5(17) . . . . ?
C29 C28 C27 C26 -4.1(18) . . . . ?
C58 C53 C54 C55 1.3(15) . . . . ?
C70 C65 C66 C67 0.1(14) . . . . ?
C78 C77 C76 C81 -2.5(13) . . . . ?
C48 C49 C50 C51 0(2) . . . . ?
C59 C64 C63 C62 1.3(13) . . . . ?
C67 C68 C69 C70 -0.5(17) . . . . ?
C62 C61 C60 C59 0.7(19) . . . . ?
C54 C53 C58 C57 0.0(15) . . . . ?
C54 C55 C56 C57 -3(2) . . . . ?
C28 C27 C26 C25 4(2) . . . . ?
C51 C52 C47 C48 -0.4(13) . . . . ?
C25 C24 C29 C28 -0.3(15) . . . . ?
C55 C56 C57 C58 4(2) . . . . ?

loop_
_smtbx_masks_void_nr
_smtbx_masks_void_average_x
_smtbx_masks_void_average_y
_smtbx_masks_void_average_z
_smtbx_masks_void_volume
_smtbx_masks_void_count_electrons
_smtbx_masks_void_content
1 0.207 0.261 0.759 244.3 56.3 ?
2 -0.207 0.739 0.241 244.3 52.1 ?
3 0.192 0.644 0.040 44.6 0.5 ?
4 0.500 1.000 0.500 22.8 0.6 ?
5 0.808 0.356 0.960 44.6 0.6 ?
